data_7046686
loop_
_publ_author_name
'Hinz, Alexander'
'Goicoechea, Jose M.'

_publ_section_title
;
 The heterocubane [TerSnAs]<sub>4</sub>.
;
_journal_issue 27
_journal_name_full 'Dalton transactions (Cambridge, England : 2003)'
_journal_page_first 8879
_journal_page_last 8883
_journal_paper_doi 10.1039/c8dt01993b
_journal_volume 47
_journal_year 2018
_chemical_formula_moiety 'C28 H56 Na O13, C96 H100 P5 Sn4, 3(C6 H6)'
_chemical_formula_sum 'C142 H174 Na O13 P5 Sn4'
_chemical_formula_weight 2741.40
_chemical_name_systematic
;
 [Na(18-crown-6)2(THF)][P5Sn4(Ter)4]*3C6H6
;
_space_group_crystal_system monoclinic
_space_group_IT_number 14
_space_group_name_Hall '-P 2ybc'
_space_group_name_H-M_alt 'P 1 21/c 1'
_symmetry_space_group_name_Hall '-P 2ybc'
_symmetry_space_group_name_H-M 'P 1 21/c 1'
_atom_sites_solution_hydrogens geom
_audit_creation_method SHELXL-2018/1
_audit_update_record
;
2018-04-27 deposited with the CCDC.
2018-06-13 downloaded from the CCDC.
;
_cell_angle_alpha 90
_cell_angle_beta 106.370(2)
_cell_angle_gamma 90
_cell_formula_units_Z 4
_cell_length_a 26.2345(4)
_cell_length_b 18.0987(2)
_cell_length_c 29.6611(4)
_cell_measurement_reflns_used 26860
_cell_measurement_temperature 150(2)
_cell_measurement_theta_max 76.0378
_cell_measurement_theta_min 3.0048
_cell_volume 13512.5(3)
_computing_cell_refinement
;
CrysAlisPro, Oxford Diffraction Ltd.,
Version 1.171.35.21 (release 20-01-2012 CrysAlis171 .NET)
(compiled Jan 23 2012,18:06:46)
;
_computing_data_collection
;
CrysAlisPro, Oxford Diffraction Ltd.,
Version 1.171.35.21 (release 20-01-2012 CrysAlis171 .NET)
(compiled Jan 23 2012,18:06:46)
;
_computing_data_reduction
;
CrysAlisPro, Oxford Diffraction Ltd.,
Version 1.171.35.21 (release 20-01-2012 CrysAlis171 .NET)
(compiled Jan 23 2012,18:06:46)
;
_computing_structure_refinement 'SHELXL-2018/1 (Sheldrick, 2018)'
_computing_structure_solution 'SHELXS-97 (Sheldrick, 1990)'
_diffrn_ambient_temperature 150(2)
_diffrn_detector_area_resol_mean 10.4102
_diffrn_measured_fraction_theta_full 1.000
_diffrn_measured_fraction_theta_max 0.988
_diffrn_measurement_device_type 'SuperNova, Dual, Cu at zero, Atlas'
_diffrn_measurement_method '\w scans'
_diffrn_radiation_monochromator mirror
_diffrn_radiation_source 'SuperNova (Cu) X-ray Source'
_diffrn_radiation_type CuK\a
_diffrn_radiation_wavelength 1.54184
_diffrn_reflns_av_R_equivalents 0.0428
_diffrn_reflns_av_unetI/netI 0.0460
_diffrn_reflns_Laue_measured_fraction_full 1.000
_diffrn_reflns_Laue_measured_fraction_max 0.988
_diffrn_reflns_limit_h_max 30
_diffrn_reflns_limit_h_min -32
_diffrn_reflns_limit_k_max 22
_diffrn_reflns_limit_k_min -15
_diffrn_reflns_limit_l_max 37
_diffrn_reflns_limit_l_min -35
_diffrn_reflns_number 79084
_diffrn_reflns_point_group_measured_fraction_full 1.000
_diffrn_reflns_point_group_measured_fraction_max 0.988
_diffrn_reflns_theta_full 67.684
_diffrn_reflns_theta_max 76.230
_diffrn_reflns_theta_min 3.007
_exptl_absorpt_coefficient_mu 6.861
_exptl_absorpt_correction_T_max 1.00000
_exptl_absorpt_correction_T_min 0.44214
_exptl_absorpt_correction_type multi-scan
_exptl_absorpt_process_details
;
CrysAlisPro, Agilent Technologies,
Version 1.171.35.21 (release 20-01-2012 CrysAlis171 .NET)
(compiled Jan 23 2012,18:06:46)
Empirical absorption correction using spherical harmonics,
 implemented in SCALE3 ABSPACK scaling algorithm.
;
_exptl_crystal_colour red
_exptl_crystal_density_diffrn 1.348
_exptl_crystal_description plate
_exptl_crystal_F_000 5664
_exptl_crystal_size_max 0.210
_exptl_crystal_size_mid 0.180
_exptl_crystal_size_min 0.040
_refine_diff_density_max 3.543
_refine_diff_density_min -1.838
_refine_diff_density_rms 0.102
_refine_ls_extinction_method none
_refine_ls_goodness_of_fit_ref 1.066
_refine_ls_hydrogen_treatment constr
_refine_ls_matrix_type full
_refine_ls_number_parameters 1776
_refine_ls_number_reflns 27955
_refine_ls_number_restraints 943
_refine_ls_restrained_S_all 1.060
_refine_ls_R_factor_all 0.0752
_refine_ls_R_factor_gt 0.0550
_refine_ls_shift/su_max 0.005
_refine_ls_shift/su_mean 0.000
_refine_ls_structure_factor_coef Fsqd
_refine_ls_weighting_details 'w=1/[\s^2^(Fo^2^)+(0.0808P)^2^+21.1944P] where P=(Fo^2^+2Fc^2^)/3'
_refine_ls_weighting_scheme calc
_refine_ls_wR_factor_gt 0.1459
_refine_ls_wR_factor_ref 0.1618
_reflns_Friedel_coverage 0.000
_reflns_number_gt 21944
_reflns_number_total 27955
_reflns_threshold_expression 'I > 2\s(I)'
_cod_data_source_file c8dt01993b2.cif
_cod_data_source_block AH382E
_cod_depositor_comments 'Adding full bibliography for 7046685--7046689.cif.'
_cod_database_code 7046686
_shelx_shelxl_version_number 2018/1
_shelx_space_group_comment
;
The symmetry employed for this shelxl refinement is uniquely defined
by the following loop, which should always be used as a source of
symmetry information in preference to the above space-group names.
They are only intended as comments.
;
_shelx_estimated_absorpt_t_min 0.327
_shelx_estimated_absorpt_t_max 0.771

loop_
_space_group_symop_operation_xyz
'x, y, z'
'-x, y+1/2, -z+1/2'
'-x, -y, -z'
'x, -y-1/2, z-1/2'

loop_
_atom_site_label
_atom_site_type_symbol
_atom_site_fract_x
_atom_site_fract_y
_atom_site_fract_z
_atom_site_U_iso_or_equiv
_atom_site_adp_type
_atom_site_occupancy
_atom_site_site_symmetry_order
_atom_site_calc_flag
_atom_site_refinement_flags_posn
_atom_site_refinement_flags_adp
_atom_site_refinement_flags_occupancy
_atom_site_disorder_assembly
_atom_site_disorder_group
Sn1 Sn 0.12958(2) 0.30281(3) 0.19892(2) 0.03935(10) Uani 0.9160(12) 1 d . . P A 1
Sn2 Sn 0.24455(2) 0.29350(3) 0.24373(2) 0.03447(11) Uani 0.9160(12) 1 d . . P A 1
Sn3 Sn 0.15951(2) 0.24619(3) 0.04398(2) 0.04154(11) Uani 0.9160(12) 1 d . . P A 1
Sn4 Sn 0.27346(2) 0.26971(3) 0.08481(2) 0.03395(10) Uani 0.9160(12) 1 d . . P A 1
P1 P 0.17997(4) 0.27732(6) 0.13506(4) 0.0348(2) Uani 0.9160(12) 1 d D . P A 1
P2 P 0.23018(5) 0.37492(6) 0.16814(4) 0.0341(2) Uani 0.9160(12) 1 d D . P A 1
P3 P 0.30857(5) 0.33977(7) 0.16393(5) 0.0410(3) Uani 0.9160(12) 1 d D . P A 1
P4 P 0.30545(5) 0.22853(8) 0.19948(5) 0.0443(3) Uani 0.9160(12) 1 d D . P A 1
P5 P 0.23923(5) 0.18479(7) 0.14263(4) 0.0367(2) Uani 0.9160(12) 1 d D . P A 1
Sn1B Sn 0.1430(2) 0.3153(4) 0.1985(2) 0.03935(10) Uani 0.0840(12) 1 d . . P A 2
Sn2B Sn 0.2326(3) 0.3027(4) 0.2439(3) 0.03447(11) Uani 0.0840(12) 1 d . . P A 2
Sn3B Sn 0.16756(19) 0.2270(3) 0.05895(19) 0.04154(11) Uani 0.0840(12) 1 d . . P A 2
Sn4B Sn 0.2635(2) 0.2496(3) 0.07888(19) 0.03395(10) Uani 0.0840(12) 1 d . . P A 2
P1B P 0.17997(4) 0.27732(6) 0.13506(4) 0.0348(2) Uani 0.0840(12) 1 d D . P A 2
P2B P 0.2420(4) 0.3591(5) 0.1245(4) 0.0341(2) Uani 0.0840(12) 1 d D . P A 2
P3B P 0.3056(4) 0.3446(6) 0.1905(5) 0.0410(3) Uani 0.0840(12) 1 d D . P A 2
P4B P 0.3131(4) 0.2240(6) 0.1692(5) 0.0443(3) Uani 0.0840(12) 1 d D . P A 2
P5B P 0.2386(4) 0.1980(5) 0.1863(4) 0.0367(2) Uani 0.0840(12) 1 d D . P A 2
Na1 Na 0.24466(11) 0.73469(14) -0.08776(9) 0.0663(6) Uani 1 1 d . . . . .
O1 O 0.2618(2) 0.8481(3) -0.01628(19) 0.0867(15) Uani 1 1 d . . . . .
O2 O 0.3151(2) 0.7181(3) -0.00567(19) 0.0799(14) Uani 1 1 d . . . . .
O3 O 0.2853(3) 0.6034(3) -0.0683(2) 0.0902(14) Uani 1 1 d . U . . .
O4 O 0.2121(3) 0.6257(3) -0.1549(2) 0.0883(14) Uani 1 1 d . U . . .
O5 O 0.16712(19) 0.7648(3) -0.16587(15) 0.0669(11) Uani 1 1 d . . . . .
O6 O 0.21503(18) 0.8809(2) -0.10738(15) 0.0646(10) Uani 1 1 d . . . . .
O7 O 0.1763(2) 0.6981(3) -0.0590(2) 0.0841(15) Uani 1 1 d . . . . .
O8 O 0.3138(2) 0.7656(3) -0.1232(2) 0.0858(16) Uani 1 1 d . . . . .
O9 O 0.39494(18) 0.6644(3) -0.12288(17) 0.0690(11) Uani 1 1 d . . . . .
O10 O 0.47449(19) 0.6579(3) -0.03041(18) 0.0757(12) Uani 1 1 d . . . . .
O11 O 0.4609(2) 0.7032(4) 0.0591(2) 0.0997(19) Uani 1 1 d . . . . .
O12 O 0.4373(3) 0.8569(6) 0.0519(3) 0.150(4) Uani 1 1 d . . . . .
O13A O 0.3973(4) 0.8949(6) -0.0511(4) 0.099(2) Uani 0.660(12) 1 d . U P B 1
C122 C 0.4492(7) 0.9018(10) -0.0178(7) 0.106(2) Uani 0.660(12) 1 d . U P B 1
H722 H 0.469126 0.939997 -0.029719 0.127 Uiso 0.660(12) 1 calc R U P B 1
H622 H 0.468145 0.854422 -0.017352 0.127 Uiso 0.660(12) 1 calc R U P B 1
O13B O 0.4395(9) 0.8897(12) -0.0452(9) 0.104(2) Uani 0.340(12) 1 d . U P B 2
C222 C 0.4305(13) 0.9384(18) -0.0109(12) 0.104(3) Uani 0.340(12) 1 d . U P B 2
H922 H 0.443561 0.987983 -0.016275 0.124 Uiso 0.340(12) 1 calc R U P B 2
H822 H 0.391669 0.942396 -0.015794 0.124 Uiso 0.340(12) 1 calc R U P B 2
C1A C 0.0732(7) 0.2082(10) 0.196(2) 0.038(6) Uani 0.528(13) 1 d D . P A 1
C2A C 0.0202(7) 0.2304(7) 0.1916(8) 0.0479(14) Uani 0.528(13) 1 d D U P A 1
C3A C -0.0185(6) 0.1793(10) 0.1953(7) 0.054(2) Uani 0.528(13) 1 d D U P A 1
H3A H -0.052983 0.195696 0.194892 0.065 Uiso 0.528(13) 1 calc R U P A 1
C4A C -0.0064(10) 0.1053(13) 0.200(4) 0.062(4) Uani 0.528(13) 1 d D . P A 1
H4A H -0.033657 0.069988 0.197885 0.074 Uiso 0.528(13) 1 calc R U P A 1
C5A C 0.0446(9) 0.0827(10) 0.206(3) 0.055(6) Uani 0.528(13) 1 d D . P A 1
H5A H 0.052641 0.031493 0.209600 0.066 Uiso 0.528(13) 1 calc R U P A 1
C6A C 0.0861(6) 0.1338(10) 0.2078(9) 0.0477(16) Uani 0.528(13) 1 d D . P A 1
C7A C 0.0030(9) 0.3096(8) 0.1862(5) 0.0458(17) Uani 0.528(13) 1 d D U P A 1
C8A C -0.0073(12) 0.3459(9) 0.1422(6) 0.053(2) Uani 0.528(13) 1 d D U P A 1
C9A C -0.0290(6) 0.4162(8) 0.1372(5) 0.055(2) Uani 0.528(13) 1 d D U P A 1
H9A H -0.037397 0.439432 0.107240 0.066 Uiso 0.528(13) 1 calc R U P A 1
C10A C -0.0389(6) 0.4537(8) 0.1745(5) 0.061(2) Uani 0.528(13) 1 d D U P A 1
C11A C -0.0280(6) 0.4181(8) 0.2172(5) 0.060(2) Uani 0.528(13) 1 d D U P A 1
H11A H -0.035625 0.442914 0.242785 0.072 Uiso 0.528(13) 1 calc R U P A 1
C12A C -0.0063(9) 0.3479(8) 0.2247(5) 0.057(2) Uani 0.528(13) 1 d D U P A 1
C13A C 0.006(4) 0.310(2) 0.1011(12) 0.0573(18) Uani 0.528(13) 1 d D . P A 1
H13A H -0.014920 0.331902 0.071662 0.086 Uiso 0.528(13) 1 calc R U P A 1
H13B H -0.001268 0.256622 0.100888 0.086 Uiso 0.528(13) 1 calc R U P A 1
H13C H 0.044207 0.316930 0.104005 0.086 Uiso 0.528(13) 1 calc R U P A 1
C14A C -0.0649(8) 0.5305(9) 0.1664(7) 0.088(4) Uani 0.528(13) 1 d D U P A 1
H14A H -0.083175 0.536833 0.132895 0.133 Uiso 0.528(13) 1 calc R U P A 1
H14B H -0.037485 0.568571 0.176419 0.133 Uiso 0.528(13) 1 calc R U P A 1
H14C H -0.090616 0.535046 0.184612 0.133 Uiso 0.528(13) 1 calc R U P A 1
C15A C 0.0046(10) 0.3104(10) 0.2720(5) 0.064(3) Uani 0.528(13) 1 d D U P A 1
H15A H -0.010267 0.260366 0.267849 0.096 Uiso 0.528(13) 1 calc R U P A 1
H15B H -0.011849 0.338815 0.292311 0.096 Uiso 0.528(13) 1 calc R U P A 1
H15C H 0.043068 0.307671 0.286559 0.096 Uiso 0.528(13) 1 calc R U P A 1
C16A C 0.1404(6) 0.1031(13) 0.2163(6) 0.0452(17) Uani 0.528(13) 1 d D U P A 1
C17A C 0.1543(8) 0.0666(17) 0.1797(5) 0.0507(17) Uani 0.528(13) 1 d D U P A 1
C18A C 0.2036(7) 0.0324(12) 0.1890(5) 0.0527(17) Uani 0.528(13) 1 d D U P A 1
H18A H 0.212563 0.006026 0.164590 0.063 Uiso 0.528(13) 1 calc R U P A 1
C19A C 0.2401(6) 0.0360(10) 0.2334(4) 0.0544(17) Uani 0.528(13) 1 d D U P A 1
C20A C 0.2252(5) 0.0725(8) 0.2689(4) 0.0486(13) Uani 0.528(13) 1 d D U P A 1
H20A H 0.249814 0.075275 0.299270 0.058 Uiso 0.528(13) 1 calc R U P A 1
C21A C 0.1756(6) 0.1051(11) 0.2617(5) 0.0468(16) Uani 0.528(13) 1 d D U P A 1
C22A C 0.1172(12) 0.064(3) 0.1307(7) 0.0596(18) Uani 0.528(13) 1 d D U P A 1
H22A H 0.136494 0.078858 0.108204 0.089 Uiso 0.528(13) 1 calc R U P A 1
H22B H 0.087582 0.098322 0.128371 0.089 Uiso 0.528(13) 1 calc R U P A 1
H22C H 0.103481 0.013925 0.123562 0.089 Uiso 0.528(13) 1 calc R U P A 1
C23A C 0.2941(8) -0.0003(17) 0.2418(7) 0.078(3) Uani 0.528(13) 1 d D U P A 1
H23A H 0.292669 -0.036853 0.217166 0.117 Uiso 0.528(13) 1 calc R U P A 1
H23B H 0.303702 -0.024762 0.272537 0.117 Uiso 0.528(13) 1 calc R U P A 1
H23C H 0.320683 0.037426 0.241225 0.117 Uiso 0.528(13) 1 calc R U P A 1
C24A C 0.1620(8) 0.1432(13) 0.3015(7) 0.050(2) Uani 0.528(13) 1 d D U P A 1
H24A H 0.180455 0.190766 0.307601 0.076 Uiso 0.528(13) 1 calc R U P A 1
H24B H 0.172939 0.112285 0.329751 0.076 Uiso 0.528(13) 1 calc R U P A 1
H24C H 0.123511 0.151439 0.293331 0.076 Uiso 0.528(13) 1 calc R U P A 1
C1B C 0.0726(8) 0.2172(11) 0.203(2) 0.038(6) Uani 0.472(13) 1 d D . P A 2
C2B C 0.0193(7) 0.2416(8) 0.1917(9) 0.0479(14) Uani 0.472(13) 1 d D . P A 2
C3B C -0.0231(7) 0.1926(11) 0.1875(8) 0.054(2) Uani 0.472(13) 1 d D . P A 2
H3B H -0.058737 0.209234 0.176155 0.065 Uiso 0.472(13) 1 calc R U P A 2
C4B C -0.0120(11) 0.1200(15) 0.200(4) 0.062(4) Uani 0.472(13) 1 d D . P A 2
H4B H -0.040006 0.087465 0.201468 0.074 Uiso 0.472(13) 1 calc R U P A 2
C5B C 0.0387(10) 0.0944(12) 0.211(3) 0.055(6) Uani 0.472(13) 1 d D . P A 2
H5B H 0.045478 0.043921 0.218890 0.066 Uiso 0.472(13) 1 calc R U P A 2
C6B C 0.0819(7) 0.1408(11) 0.2095(10) 0.0477(16) Uani 0.472(13) 1 d D . P A 2
C7B C 0.0045(10) 0.3211(9) 0.1815(6) 0.0458(17) Uani 0.472(13) 1 d D . P A 2
C8B C -0.0024(13) 0.3504(10) 0.1358(6) 0.053(2) Uani 0.472(13) 1 d D . P A 2
C9B C -0.0194(7) 0.4227(9) 0.1268(5) 0.055(2) Uani 0.472(13) 1 d D . P A 2
H9B H -0.022866 0.442805 0.096464 0.066 Uiso 0.472(13) 1 calc R U P A 2
C10B C -0.0315(7) 0.4665(8) 0.1605(5) 0.061(2) Uani 0.472(13) 1 d D . P A 2
C11B C -0.0216(7) 0.4386(9) 0.2055(5) 0.060(2) Uani 0.472(13) 1 d D . P A 2
H11B H -0.026115 0.470175 0.229703 0.072 Uiso 0.472(13) 1 calc R U P A 2
C12B C -0.0054(11) 0.3665(9) 0.2168(6) 0.057(2) Uani 0.472(13) 1 d D . P A 2
C13B C 0.007(4) 0.303(3) 0.0968(13) 0.0573(18) Uani 0.472(13) 1 d D . P A 2
H13D H -0.004115 0.330556 0.067052 0.086 Uiso 0.472(13) 1 calc R U P A 2
H13E H -0.013451 0.257493 0.094063 0.086 Uiso 0.472(13) 1 calc R U P A 2
H13F H 0.044978 0.291489 0.103929 0.086 Uiso 0.472(13) 1 calc R U P A 2
C14B C -0.0529(10) 0.5455(10) 0.1488(7) 0.088(4) Uani 0.472(13) 1 d D . P A 2
H14D H -0.087426 0.543535 0.124946 0.133 Uiso 0.472(13) 1 calc R U P A 2
H14E H -0.027883 0.574134 0.136760 0.133 Uiso 0.472(13) 1 calc R U P A 2
H14F H -0.057104 0.569075 0.177294 0.133 Uiso 0.472(13) 1 calc R U P A 2
C15B C 0.0072(11) 0.3390(11) 0.2669(6) 0.064(3) Uani 0.472(13) 1 d D . P A 2
H15D H -0.022238 0.308420 0.270529 0.096 Uiso 0.472(13) 1 calc R U P A 2
H15E H 0.012152 0.381233 0.288342 0.096 Uiso 0.472(13) 1 calc R U P A 2
H15F H 0.039810 0.309431 0.274245 0.096 Uiso 0.472(13) 1 calc R U P A 2
C16B C 0.1357(7) 0.1076(15) 0.2215(7) 0.0452(17) Uani 0.472(13) 1 d D . P A 2
C17B C 0.1524(9) 0.0695(19) 0.1871(6) 0.0507(17) Uani 0.472(13) 1 d D . P A 2
C18B C 0.2030(8) 0.0385(14) 0.1987(5) 0.0527(17) Uani 0.472(13) 1 d D . P A 2
H18B H 0.214509 0.013094 0.175284 0.063 Uiso 0.472(13) 1 calc R U P A 2
C19B C 0.2373(7) 0.0442(12) 0.2442(5) 0.0544(17) Uani 0.472(13) 1 d D . P A 2
C20B C 0.2199(6) 0.0834(9) 0.2772(5) 0.0486(13) Uani 0.472(13) 1 d D . P A 2
H20B H 0.243043 0.088084 0.308127 0.058 Uiso 0.472(13) 1 calc R U P A 2
C21B C 0.1701(7) 0.1162(12) 0.2670(6) 0.0468(16) Uani 0.472(13) 1 d D . P A 2
C22B C 0.1189(13) 0.068(3) 0.1367(8) 0.0596(18) Uani 0.472(13) 1 d D . P A 2
H22D H 0.139078 0.044656 0.117185 0.089 Uiso 0.472(13) 1 calc R U P A 2
H22E H 0.109260 0.118229 0.125730 0.089 Uiso 0.472(13) 1 calc R U P A 2
H22F H 0.086590 0.038999 0.134352 0.089 Uiso 0.472(13) 1 calc R U P A 2
C23B C 0.2929(8) 0.013(2) 0.2538(8) 0.078(3) Uani 0.472(13) 1 d D . P A 2
H23D H 0.295686 -0.015561 0.226344 0.117 Uiso 0.472(13) 1 calc R U P A 2
H23E H 0.300151 -0.019988 0.281210 0.117 Uiso 0.472(13) 1 calc R U P A 2
H23F H 0.318833 0.053046 0.259912 0.117 Uiso 0.472(13) 1 calc R U P A 2
C24B C 0.1550(9) 0.1599(14) 0.3039(8) 0.050(2) Uani 0.472(13) 1 d D . P A 2
H24D H 0.155359 0.212718 0.296661 0.076 Uiso 0.472(13) 1 calc R U P A 2
H24E H 0.180359 0.150196 0.334603 0.076 Uiso 0.472(13) 1 calc R U P A 2
H24F H 0.119228 0.145609 0.304804 0.076 Uiso 0.472(13) 1 calc R U P A 2
C25A C 0.2872(7) 0.3609(7) 0.3051(6) 0.0411(10) Uani 0.784(17) 1 d D U P A 1
C26A C 0.3298(4) 0.3319(5) 0.3405(3) 0.0435(15) Uani 0.784(17) 1 d D . P A 1
C27A C 0.3549(6) 0.3736(7) 0.3799(5) 0.057(2) Uani 0.784(17) 1 d D . P A 1
H27A H 0.384951 0.353956 0.402603 0.069 Uiso 0.784(17) 1 calc R U P A 1
C28A C 0.3367(4) 0.4426(5) 0.3863(3) 0.054(2) Uani 0.784(17) 1 d D . P A 1
H28A H 0.353605 0.470467 0.413606 0.065 Uiso 0.784(17) 1 calc R U P A 1
C29A C 0.2935(4) 0.4714(5) 0.3528(3) 0.0509(15) Uani 0.784(17) 1 d D U P A 1
H29A H 0.280792 0.519083 0.357628 0.061 Uiso 0.784(17) 1 calc R U P A 1
C30A C 0.2677(5) 0.4323(6) 0.3116(4) 0.0486(13) Uani 0.784(17) 1 d D U P A 1
C31A C 0.3503(4) 0.2544(4) 0.3383(4) 0.0430(14) Uani 0.784(17) 1 d D . P A 1
C32A C 0.3319(5) 0.1977(5) 0.3611(5) 0.0508(16) Uani 0.784(17) 1 d D . P A 1
C33A C 0.3539(5) 0.1269(5) 0.3622(4) 0.056(2) Uani 0.784(17) 1 d D . P A 1
H33A H 0.342409 0.088998 0.379222 0.067 Uiso 0.784(17) 1 calc R U P A 1
C34A C 0.3916(4) 0.1102(5) 0.3394(3) 0.059(2) Uani 0.784(17) 1 d D . P A 1
C35A C 0.4084(6) 0.1671(5) 0.3160(5) 0.058(2) Uani 0.784(17) 1 d D . P A 1
H35A H 0.434668 0.156901 0.300400 0.069 Uiso 0.784(17) 1 calc R U P A 1
C36A C 0.3883(3) 0.2394(4) 0.3141(4) 0.0475(18) Uani 0.784(17) 1 d D . P A 1
C37A C 0.2920(5) 0.2133(7) 0.3878(4) 0.061(2) Uani 0.784(17) 1 d D . P A 1
H37A H 0.260816 0.237706 0.366957 0.091 Uiso 0.784(17) 1 calc R U P A 1
H37B H 0.308038 0.245586 0.414534 0.091 Uiso 0.784(17) 1 calc R U P A 1
H37C H 0.281101 0.166744 0.399213 0.091 Uiso 0.784(17) 1 calc R U P A 1
C38A C 0.4145(4) 0.0338(5) 0.3417(4) 0.074(3) Uani 0.784(17) 1 d D . P A 1
H38A H 0.422926 0.022838 0.312294 0.111 Uiso 0.784(17) 1 calc R U P A 1
H38B H 0.388488 -0.002109 0.346432 0.111 Uiso 0.784(17) 1 calc R U P A 1
H38C H 0.446900 0.030860 0.368001 0.111 Uiso 0.784(17) 1 calc R U P A 1
C39A C 0.4096(6) 0.2997(6) 0.2901(8) 0.058(2) Uani 0.784(17) 1 d D . P A 1
H39A H 0.429498 0.334947 0.313561 0.086 Uiso 0.784(17) 1 calc R U P A 1
H39B H 0.380032 0.325155 0.267866 0.086 Uiso 0.784(17) 1 calc R U P A 1
H39C H 0.433155 0.278370 0.273125 0.086 Uiso 0.784(17) 1 calc R U P A 1
C40A C 0.2202(3) 0.4672(5) 0.2797(3) 0.0478(11) Uani 0.784(17) 1 d D U P A 1
C41A C 0.2253(4) 0.5226(5) 0.2482(3) 0.0502(13) Uani 0.784(17) 1 d D U P A 1
C42A C 0.1807(4) 0.5581(4) 0.2214(3) 0.0536(15) Uani 0.784(17) 1 d D U P A 1
H42A H 0.184576 0.595599 0.200222 0.064 Uiso 0.784(17) 1 calc R U P A 1
C43A C 0.1298(4) 0.5407(5) 0.2244(3) 0.0563(15) Uani 0.784(17) 1 d D U P A 1
C44A C 0.1251(4) 0.4851(5) 0.2549(3) 0.0553(15) Uani 0.784(17) 1 d D U P A 1
H44A H 0.090772 0.471243 0.256485 0.066 Uiso 0.784(17) 1 calc R U P A 1
C45A C 0.1693(3) 0.4489(5) 0.2832(3) 0.0514(13) Uani 0.784(17) 1 d D U P A 1
C46A C 0.2798(4) 0.5424(6) 0.2430(4) 0.0566(18) Uani 0.784(17) 1 d D U P A 1
H46A H 0.297080 0.497734 0.235816 0.085 Uiso 0.784(17) 1 calc R U P A 1
H46B H 0.301555 0.564050 0.272417 0.085 Uiso 0.784(17) 1 calc R U P A 1
H46C H 0.275716 0.578224 0.217443 0.085 Uiso 0.784(17) 1 calc R U P A 1
C47A C 0.0817(5) 0.5815(6) 0.1952(3) 0.075(3) Uani 0.784(17) 1 d D U P A 1
H47A H 0.092596 0.617276 0.174994 0.112 Uiso 0.784(17) 1 calc R U P A 1
H47B H 0.064480 0.607475 0.216006 0.112 Uiso 0.784(17) 1 calc R U P A 1
H47C H 0.056599 0.546156 0.175748 0.112 Uiso 0.784(17) 1 calc R U P A 1
C48A C 0.1627(5) 0.3938(11) 0.3200(7) 0.061(2) Uani 0.784(17) 1 d D U P A 1
H48A H 0.126765 0.372948 0.310157 0.092 Uiso 0.784(17) 1 calc R U P A 1
H48B H 0.168180 0.419022 0.350237 0.092 Uiso 0.784(17) 1 calc R U P A 1
H48C H 0.188808 0.354024 0.323259 0.092 Uiso 0.784(17) 1 calc R U P A 1
C25B C 0.292(3) 0.354(3) 0.308(2) 0.0411(10) Uani 0.216(17) 1 d D . P A 2
C26B C 0.3380(14) 0.3242(14) 0.3387(13) 0.0435(15) Uani 0.216(17) 1 d D . P A 2
C27B C 0.364(3) 0.361(2) 0.3799(17) 0.057(2) Uani 0.216(17) 1 d D . P A 2
H27B H 0.389166 0.336010 0.404382 0.069 Uiso 0.216(17) 1 calc R U P A 2
C28B C 0.3533(12) 0.4345(19) 0.3852(11) 0.054(2) Uani 0.216(17) 1 d D . P A 2
H28B H 0.376212 0.463369 0.409244 0.065 Uiso 0.216(17) 1 calc R U P A 2
C29B C 0.3085(13) 0.4654(15) 0.3547(12) 0.0509(15) Uani 0.216(17) 1 d D . P A 2
H29B H 0.299777 0.515140 0.359591 0.061 Uiso 0.216(17) 1 calc R U P A 2
C30B C 0.2753(7) 0.4258(11) 0.3167(8) 0.023(5) Uani 0.216(17) 1 d D . P A 2
C31B C 0.3571(15) 0.2468(13) 0.3334(15) 0.0430(14) Uani 0.216(17) 1 d D . P A 2
C32B C 0.340(2) 0.1892(16) 0.357(2) 0.0508(16) Uani 0.216(17) 1 d D . P A 2
C33B C 0.3557(18) 0.1169(14) 0.3497(17) 0.056(2) Uani 0.216(17) 1 d D . P A 2
H33B H 0.340908 0.076810 0.362474 0.067 Uiso 0.216(17) 1 calc R U P A 2
C34B C 0.3916(15) 0.1020(13) 0.3247(14) 0.059(2) Uani 0.216(17) 1 d D . P A 2
C35B C 0.413(2) 0.1615(15) 0.307(2) 0.058(2) Uani 0.216(17) 1 d D . P A 2
H35B H 0.435667 0.152348 0.287931 0.069 Uiso 0.216(17) 1 calc R U P A 2
C36B C 0.4009(15) 0.2353(13) 0.3155(17) 0.0475(18) Uani 0.216(17) 1 d D . P A 2
C37B C 0.2941(18) 0.202(2) 0.3769(18) 0.061(2) Uani 0.216(17) 1 d D . P A 2
H37D H 0.266690 0.230743 0.354502 0.091 Uiso 0.216(17) 1 calc R U P A 2
H37E H 0.306337 0.229438 0.406556 0.091 Uiso 0.216(17) 1 calc R U P A 2
H37F H 0.279344 0.154447 0.382724 0.091 Uiso 0.216(17) 1 calc R U P A 2
C38B C 0.4101(16) 0.0245(14) 0.3203(16) 0.074(3) Uani 0.216(17) 1 d D . P A 2
H38D H 0.389371 -0.010069 0.333470 0.111 Uiso 0.216(17) 1 calc R U P A 2
H38E H 0.447786 0.020169 0.337394 0.111 Uiso 0.216(17) 1 calc R U P A 2
H38F H 0.405070 0.012969 0.287026 0.111 Uiso 0.216(17) 1 calc R U P A 2
C39B C 0.420(3) 0.297(2) 0.290(3) 0.058(2) Uani 0.216(17) 1 d D . P A 2
H39D H 0.457229 0.288954 0.292066 0.086 Uiso 0.216(17) 1 calc R U P A 2
H39E H 0.415891 0.344027 0.305237 0.086 Uiso 0.216(17) 1 calc R U P A 2
H39F H 0.398537 0.297679 0.257387 0.086 Uiso 0.216(17) 1 calc R U P A 2
C40B C 0.2317(8) 0.4674(16) 0.2840(10) 0.0478(11) Uani 0.216(17) 1 d D . P A 2
C41B C 0.2413(9) 0.5207(18) 0.2530(12) 0.0502(13) Uani 0.216(17) 1 d D . P A 2
C42B C 0.2006(11) 0.5645(15) 0.2272(10) 0.0536(15) Uani 0.216(17) 1 d D . P A 2
H42B H 0.208367 0.602270 0.207905 0.064 Uiso 0.216(17) 1 calc R U P A 2
C43B C 0.1481(10) 0.5550(16) 0.2286(10) 0.0563(15) Uani 0.216(17) 1 d D . P A 2
C44B C 0.1393(9) 0.5034(16) 0.2599(10) 0.0553(15) Uani 0.216(17) 1 d D . P A 2
H44B H 0.104278 0.497854 0.262698 0.066 Uiso 0.216(17) 1 calc R U P A 2
C45B C 0.1795(8) 0.4593(17) 0.2874(12) 0.0514(13) Uani 0.216(17) 1 d D . P A 2
C46B C 0.2977(10) 0.534(2) 0.2501(15) 0.0566(18) Uani 0.216(17) 1 d D . P A 2
H46D H 0.308997 0.492463 0.234249 0.085 Uiso 0.216(17) 1 calc R U P A 2
H46E H 0.321716 0.539227 0.281920 0.085 Uiso 0.216(17) 1 calc R U P A 2
H46F H 0.298492 0.579662 0.232383 0.085 Uiso 0.216(17) 1 calc R U P A 2
C47B C 0.1033(13) 0.601(2) 0.1988(12) 0.075(3) Uani 0.216(17) 1 d D . P A 2
H47D H 0.072844 0.569141 0.184588 0.112 Uiso 0.216(17) 1 calc R U P A 2
H47E H 0.115025 0.625507 0.173965 0.112 Uiso 0.216(17) 1 calc R U P A 2
H47F H 0.092947 0.638446 0.218438 0.112 Uiso 0.216(17) 1 calc R U P A 2
C48B C 0.1653(16) 0.395(4) 0.314(3) 0.061(2) Uani 0.216(17) 1 d D . P A 2
H48D H 0.129135 0.401100 0.316956 0.092 Uiso 0.216(17) 1 calc R U P A 2
H48E H 0.190327 0.392434 0.345866 0.092 Uiso 0.216(17) 1 calc R U P A 2
H48F H 0.167244 0.348419 0.297614 0.092 Uiso 0.216(17) 1 calc R U P A 2
C49A C 0.1062(4) 0.3327(5) 0.0005(6) 0.043(3) Uani 0.679(17) 1 d D . P A 1
C50A C 0.1086(4) 0.4093(5) 0.0072(4) 0.0484(18) Uani 0.679(17) 1 d D U P A 1
C51A C 0.0660(5) 0.4526(7) -0.0176(5) 0.071(3) Uani 0.679(17) 1 d D . P A 1
H51A H 0.067716 0.504738 -0.013625 0.086 Uiso 0.679(17) 1 calc R U P A 1
C52A C 0.0216(5) 0.4216(8) -0.0475(6) 0.096(5) Uani 0.679(17) 1 d D . P A 1
H52A H -0.007771 0.451948 -0.062661 0.115 Uiso 0.679(17) 1 calc R U P A 1
C53A C 0.0195(4) 0.3459(7) -0.0559(5) 0.075(4) Uani 0.679(17) 1 d D . P A 1
H53A H -0.009474 0.325176 -0.079297 0.090 Uiso 0.679(17) 1 calc R U P A 1
C54A C 0.0606(5) 0.3004(6) -0.0296(5) 0.0614(17) Uani 0.679(17) 1 d D U P A 1
C55A C 0.1568(4) 0.4486(6) 0.0351(4) 0.0437(14) Uani 0.679(17) 1 d D U P A 1
C56A C 0.1581(4) 0.4849(6) 0.0771(4) 0.0443(15) Uani 0.679(17) 1 d D U P A 1
C57A C 0.2028(4) 0.5233(6) 0.1011(4) 0.0464(15) Uani 0.679(17) 1 d D U P A 1
H57A H 0.202641 0.548362 0.129217 0.056 Uiso 0.679(17) 1 calc R U P A 1
C58A C 0.2478(4) 0.5267(6) 0.0858(3) 0.0475(15) Uani 0.679(17) 1 d D U P A 1
C59A C 0.2464(4) 0.4913(6) 0.0438(3) 0.0470(15) Uani 0.679(17) 1 d D U P A 1
H59A H 0.276945 0.493265 0.032604 0.056 Uiso 0.679(17) 1 calc R U P A 1
C60A C 0.2019(4) 0.4534(7) 0.0178(4) 0.0461(15) Uani 0.679(17) 1 d D U P A 1
C61A C 0.1122(5) 0.4810(6) 0.0983(4) 0.052(2) Uani 0.679(17) 1 d D U P A 1
H61A H 0.097404 0.530535 0.099002 0.078 Uiso 0.679(17) 1 calc R U P A 1
H61B H 0.124688 0.461516 0.130324 0.078 Uiso 0.679(17) 1 calc R U P A 1
H61C H 0.084667 0.448298 0.079208 0.078 Uiso 0.679(17) 1 calc R U P A 1
C62A C 0.2976(5) 0.5636(8) 0.1150(4) 0.066(3) Uani 0.679(17) 1 d D U P A 1
H62A H 0.315205 0.588837 0.094281 0.100 Uiso 0.679(17) 1 calc R U P A 1
H62B H 0.321545 0.526283 0.133613 0.100 Uiso 0.679(17) 1 calc R U P A 1
H62C H 0.288419 0.599677 0.136086 0.100 Uiso 0.679(17) 1 calc R U P A 1
C63A C 0.2006(6) 0.4224(8) -0.0296(4) 0.055(2) Uani 0.679(17) 1 d D U P A 1
H63A H 0.166546 0.434464 -0.052253 0.082 Uiso 0.679(17) 1 calc R U P A 1
H63B H 0.204854 0.368580 -0.027274 0.082 Uiso 0.679(17) 1 calc R U P A 1
H63C H 0.229628 0.443859 -0.040049 0.082 Uiso 0.679(17) 1 calc R U P A 1
C64A C 0.0575(6) 0.2207(6) -0.0440(5) 0.0582(14) Uani 0.679(17) 1 d D U P A 1
C65A C 0.0747(7) 0.2001(6) -0.0836(5) 0.0609(17) Uani 0.679(17) 1 d D U P A 1
C66A C 0.0682(6) 0.1280(7) -0.0990(4) 0.0603(17) Uani 0.679(17) 1 d D U P A 1
H66A H 0.080426 0.114601 -0.125140 0.072 Uiso 0.679(17) 1 calc R U P A 1
C67A C 0.0449(5) 0.0743(7) -0.0786(4) 0.0651(18) Uani 0.679(17) 1 d D U P A 1
C68A C 0.0266(4) 0.0954(7) -0.0409(4) 0.0632(18) Uani 0.679(17) 1 d D U P A 1
H68A H 0.009717 0.059915 -0.026342 0.076 Uiso 0.679(17) 1 calc R U P A 1
C69A C 0.0324(6) 0.1671(7) -0.0241(4) 0.0612(17) Uani 0.679(17) 1 d D U P A 1
C70A C 0.0975(6) 0.2564(8) -0.1092(5) 0.068(3) Uani 0.679(17) 1 d D U P A 1
H70A H 0.110735 0.231845 -0.133070 0.103 Uiso 0.679(17) 1 calc R U P A 1
H70B H 0.126754 0.282208 -0.086865 0.103 Uiso 0.679(17) 1 calc R U P A 1
H70C H 0.069838 0.292024 -0.124339 0.103 Uiso 0.679(17) 1 calc R U P A 1
C71A C 0.0402(6) -0.0055(7) -0.0958(5) 0.086(4) Uani 0.679(17) 1 d D U P A 1
H71A H 0.045213 -0.007381 -0.127329 0.129 Uiso 0.679(17) 1 calc R U P A 1
H71B H 0.004888 -0.024624 -0.097017 0.129 Uiso 0.679(17) 1 calc R U P A 1
H71C H 0.067401 -0.035687 -0.074278 0.129 Uiso 0.679(17) 1 calc R U P A 1
C72A C 0.0176(6) 0.1844(9) 0.0217(5) 0.079(3) Uani 0.679(17) 1 d D U P A 1
H72A H -0.006649 0.146314 0.026997 0.118 Uiso 0.679(17) 1 calc R U P A 1
H72B H 0.000164 0.232761 0.018939 0.118 Uiso 0.679(17) 1 calc R U P A 1
H72C H 0.049868 0.185085 0.048227 0.118 Uiso 0.679(17) 1 calc R U P A 1
C49B C 0.0968(10) 0.3202(11) 0.0018(13) 0.043(3) Uani 0.321(17) 1 d D . P A 2
C50B C 0.0968(7) 0.3973(11) 0.0059(9) 0.0484(18) Uani 0.321(17) 1 d D . P A 2
C51B C 0.0506(9) 0.4366(12) -0.0148(13) 0.071(3) Uani 0.321(17) 1 d D . P A 2
H51B H 0.049990 0.488522 -0.010164 0.086 Uiso 0.321(17) 1 calc R U P A 2
C52B C 0.0059(9) 0.4019(15) -0.0416(16) 0.096(5) Uani 0.321(17) 1 d D . P A 2
H52B H -0.025611 0.429467 -0.054751 0.115 Uiso 0.321(17) 1 calc R U P A 2
C53B C 0.0069(9) 0.3262(15) -0.0497(11) 0.075(4) Uani 0.321(17) 1 d D . P A 2
H53B H -0.024637 0.300707 -0.065864 0.090 Uiso 0.321(17) 1 calc R U P A 2
C54B C 0.0553(9) 0.2882(11) -0.0334(11) 0.0614(17) Uani 0.321(17) 1 d D . P A 2
C55B C 0.1441(7) 0.4398(13) 0.0321(7) 0.0437(14) Uani 0.321(17) 1 d D . P A 2
C56B C 0.1450(7) 0.4744(14) 0.0746(8) 0.0443(15) Uani 0.321(17) 1 d D . P A 2
C57B C 0.1875(8) 0.5182(13) 0.0967(8) 0.0464(15) Uani 0.321(17) 1 d D . P A 2
H57B H 0.186745 0.543804 0.124436 0.056 Uiso 0.321(17) 1 calc R U P A 2
C58B C 0.2312(7) 0.5262(12) 0.0798(7) 0.0475(15) Uani 0.321(17) 1 d D . P A 2
C59B C 0.2305(7) 0.4910(13) 0.0377(7) 0.0470(15) Uani 0.321(17) 1 d D . P A 2
H59B H 0.259904 0.496964 0.025224 0.056 Uiso 0.321(17) 1 calc R U P A 2
C60B C 0.1879(8) 0.4477(15) 0.0136(8) 0.0461(15) Uani 0.321(17) 1 d D . P A 2
C61B C 0.1013(9) 0.4589(15) 0.0973(9) 0.052(2) Uani 0.321(17) 1 d D . P A 2
H61D H 0.114176 0.469366 0.131027 0.078 Uiso 0.321(17) 1 calc R U P A 2
H61E H 0.090851 0.406821 0.092613 0.078 Uiso 0.321(17) 1 calc R U P A 2
H61F H 0.070619 0.490313 0.083002 0.078 Uiso 0.321(17) 1 calc R U P A 2
C62B C 0.2792(9) 0.5690(17) 0.1070(10) 0.066(3) Uani 0.321(17) 1 d D . P A 2
H62D H 0.269114 0.620450 0.110150 0.100 Uiso 0.321(17) 1 calc R U P A 2
H62E H 0.306549 0.567275 0.090345 0.100 Uiso 0.321(17) 1 calc R U P A 2
H62F H 0.293162 0.547085 0.138293 0.100 Uiso 0.321(17) 1 calc R U P A 2
C63B C 0.1907(13) 0.4053(19) -0.0293(10) 0.055(2) Uani 0.321(17) 1 d D . P A 2
H63D H 0.158821 0.415198 -0.055202 0.082 Uiso 0.321(17) 1 calc R U P A 2
H63E H 0.192978 0.352259 -0.022276 0.082 Uiso 0.321(17) 1 calc R U P A 2
H63F H 0.222264 0.420735 -0.038375 0.082 Uiso 0.321(17) 1 calc R U P A 2
C64B C 0.0549(12) 0.2080(11) -0.0457(10) 0.0582(14) Uani 0.321(17) 1 d D . P A 2
C65B C 0.0776(16) 0.1854(12) -0.0817(12) 0.0609(17) Uani 0.321(17) 1 d D . P A 2
C66B C 0.0737(13) 0.1121(12) -0.0948(9) 0.0603(17) Uani 0.321(17) 1 d D . P A 2
H66B H 0.086349 0.097442 -0.120498 0.072 Uiso 0.321(17) 1 calc R U P A 2
C67B C 0.0521(12) 0.0592(12) -0.0723(9) 0.0651(18) Uani 0.321(17) 1 d D . P A 2
C68B C 0.0371(10) 0.0806(12) -0.0329(9) 0.0632(18) Uani 0.321(17) 1 d D . P A 2
H68B H 0.025633 0.044081 -0.014868 0.076 Uiso 0.321(17) 1 calc R U P A 2
C69B C 0.0386(12) 0.1538(12) -0.0193(9) 0.0612(17) Uani 0.321(17) 1 d D . P A 2
C70B C 0.1059(14) 0.2400(16) -0.1037(13) 0.068(3) Uani 0.321(17) 1 d D . P A 2
H70D H 0.099964 0.227822 -0.136924 0.103 Uiso 0.321(17) 1 calc R U P A 2
H70E H 0.144002 0.238528 -0.087584 0.103 Uiso 0.321(17) 1 calc R U P A 2
H70F H 0.092164 0.289720 -0.100912 0.103 Uiso 0.321(17) 1 calc R U P A 2
C71B C 0.0527(15) -0.0223(13) -0.0855(12) 0.086(4) Uani 0.321(17) 1 d D . P A 2
H71D H 0.019018 -0.035114 -0.108438 0.129 Uiso 0.321(17) 1 calc R U P A 2
H71E H 0.057555 -0.052809 -0.057299 0.129 Uiso 0.321(17) 1 calc R U P A 2
H71F H 0.082075 -0.031238 -0.099194 0.129 Uiso 0.321(17) 1 calc R U P A 2
C72B C 0.0052(15) 0.177(2) 0.0140(13) 0.079(3) Uani 0.321(17) 1 d D . P A 2
H72D H 0.003305 0.230727 0.015173 0.118 Uiso 0.321(17) 1 calc R U P A 2
H72E H 0.021811 0.157434 0.045560 0.118 Uiso 0.321(17) 1 calc R U P A 2
H72F H -0.030790 0.156463 0.002148 0.118 Uiso 0.321(17) 1 calc R U P A 2
C73 C 0.33581(19) 0.2132(3) 0.06049(16) 0.0429(10) Uani 1 1 d . . . . .
C74 C 0.3822(2) 0.2516(3) 0.06044(18) 0.0476(11) Uani 1 1 d . . . . .
C75 C 0.4196(2) 0.2182(4) 0.0407(2) 0.0589(14) Uani 1 1 d . . . . .
H75 H 0.451190 0.243897 0.040736 0.071 Uiso 1 1 calc R U . . .
C76 C 0.4104(2) 0.1483(4) 0.0214(2) 0.0670(16) Uani 1 1 d . . . . .
H76 H 0.435547 0.126148 0.007970 0.080 Uiso 1 1 calc R U . . .
C77 C 0.3648(2) 0.1105(3) 0.0217(2) 0.0593(14) Uani 1 1 d . . . . .
H77 H 0.358613 0.062546 0.008175 0.071 Uiso 1 1 calc R U . . .
C78 C 0.3276(2) 0.1423(3) 0.04161(17) 0.0470(11) Uani 1 1 d . . . . .
C79 C 0.39426(19) 0.3279(3) 0.07920(18) 0.0458(10) Uani 1 1 d . . . . .
C80 C 0.4228(2) 0.3403(3) 0.12599(18) 0.0506(11) Uani 1 1 d . . . . .
C81 C 0.4351(2) 0.4125(3) 0.1421(2) 0.0576(13) Uani 1 1 d . . . . .
H81 H 0.454245 0.419972 0.174049 0.069 Uiso 1 1 calc R U . . .
C82 C 0.4204(2) 0.4730(4) 0.1134(2) 0.0609(14) Uani 1 1 d . . . . .
C83 C 0.3924(2) 0.4602(3) 0.0668(2) 0.0593(13) Uani 1 1 d . . . . .
H83 H 0.382081 0.501043 0.046116 0.071 Uiso 1 1 calc R U . . .
C84 C 0.3791(2) 0.3888(3) 0.04944(19) 0.0543(12) Uani 1 1 d . . . . .
C85 C 0.4388(2) 0.2764(4) 0.1593(2) 0.0612(14) Uani 1 1 d . . . . .
H85A H 0.463605 0.244608 0.149081 0.092 Uiso 1 1 calc R U . . .
H85B H 0.407133 0.247848 0.159711 0.092 Uiso 1 1 calc R U . . .
H85C H 0.455943 0.295049 0.191005 0.092 Uiso 1 1 calc R U . . .
C86 C 0.4341(3) 0.5511(4) 0.1315(3) 0.082(2) Uani 1 1 d . . . . .
H86A H 0.425711 0.585714 0.105023 0.123 Uiso 1 1 calc R U . . .
H86B H 0.472112 0.554049 0.148010 0.123 Uiso 1 1 calc R U . . .
H86C H 0.413406 0.563929 0.153194 0.123 Uiso 1 1 calc R U . . .
C87 C 0.3490(3) 0.3777(4) -0.0015(2) 0.0674(16) Uani 1 1 d . . . . .
H87A H 0.342577 0.425668 -0.017434 0.101 Uiso 1 1 calc R U . . .
H87B H 0.314926 0.353635 -0.003626 0.101 Uiso 1 1 calc R U . . .
H87C H 0.369892 0.346442 -0.016682 0.101 Uiso 1 1 calc R U . . .
C88 C 0.2796(2) 0.0967(3) 0.04050(18) 0.0493(11) Uani 1 1 d . . . . .
C89 C 0.2332(2) 0.1018(3) 0.00213(18) 0.0495(11) Uani 1 1 d . . . . .
C90 C 0.1899(2) 0.0577(3) 0.0018(2) 0.0604(14) Uani 1 1 d . . . . .
H90 H 0.158476 0.062415 -0.023515 0.072 Uiso 1 1 calc R U . . .
C91 C 0.1906(3) 0.0072(3) 0.0369(3) 0.0678(17) Uani 1 1 d . . . . .
C92 C 0.2363(3) 0.0022(3) 0.0739(2) 0.0655(16) Uani 1 1 d . . . . .
H92 H 0.237657 -0.032530 0.098232 0.079 Uiso 1 1 calc R U . . .
C93 C 0.2801(3) 0.0465(3) 0.0765(2) 0.0571(13) Uani 1 1 d . . . . .
C94 C 0.2321(2) 0.1522(3) -0.03829(18) 0.0582(13) Uani 1 1 d . . . . .
H94A H 0.258485 0.135698 -0.053816 0.087 Uiso 1 1 calc R U . . .
H94B H 0.240402 0.202717 -0.026649 0.087 Uiso 1 1 calc R U . . .
H94C H 0.196666 0.151097 -0.060820 0.087 Uiso 1 1 calc R U . . .
C95 C 0.1428(4) -0.0415(5) 0.0343(3) 0.091(3) Uani 1 1 d . . . . .
H95A H 0.111730 -0.010478 0.032549 0.137 Uiso 1 1 calc R U . . .
H95B H 0.150068 -0.072678 0.062404 0.137 Uiso 1 1 calc R U . . .
H95C H 0.135887 -0.072835 0.006275 0.137 Uiso 1 1 calc R U . . .
C96 C 0.3292(3) 0.0404(4) 0.1181(2) 0.0735(19) Uani 1 1 d . . . . .
H96A H 0.359257 0.023702 0.107308 0.110 Uiso 1 1 calc R U . . .
H96B H 0.322663 0.004806 0.140774 0.110 Uiso 1 1 calc R U . . .
H96C H 0.337328 0.088857 0.133212 0.110 Uiso 1 1 calc R U . . .
C97 C 0.3020(4) 0.8346(5) 0.0248(3) 0.106(3) Uani 1 1 d . . . . .
H97A H 0.294480 0.861260 0.051363 0.127 Uiso 1 1 calc R U . . .
H97B H 0.336369 0.852473 0.021361 0.127 Uiso 1 1 calc R U . . .
C98 C 0.3049(4) 0.7549(5) 0.0341(3) 0.101(3) Uani 1 1 d . . . . .
H98A H 0.333688 0.744118 0.062999 0.121 Uiso 1 1 calc R U . . .
H98B H 0.270919 0.737223 0.038605 0.121 Uiso 1 1 calc R U . . .
C99 C 0.3363(4) 0.6490(5) 0.0056(3) 0.091(2) Uani 1 1 d . . . . .
H99A H 0.313998 0.620184 0.021155 0.109 Uiso 1 1 calc R U . . .
H99B H 0.372482 0.652913 0.027434 0.109 Uiso 1 1 calc R U . . .
C100 C 0.3383(3) 0.6118(5) -0.0383(3) 0.093(3) Uani 1 1 d . . . . .
H100 H 0.359688 0.641508 -0.054295 0.112 Uiso 1 1 calc R U . . .
H200 H 0.355290 0.562690 -0.030887 0.112 Uiso 1 1 calc R U . . .
C101 C 0.2783(4) 0.5517(4) -0.1048(3) 0.0945(17) Uani 1 1 d . U . . .
H10A H 0.287262 0.501565 -0.091574 0.113 Uiso 1 1 calc R U . . .
H10B H 0.301812 0.563671 -0.124589 0.113 Uiso 1 1 calc R U . . .
C102 C 0.2217(4) 0.5543(4) -0.1334(3) 0.0940(18) Uani 1 1 d . U . . .
H10C H 0.214670 0.515338 -0.157848 0.113 Uiso 1 1 calc R U . . .
H10D H 0.197942 0.545952 -0.113197 0.113 Uiso 1 1 calc R U . . .
C103 C 0.1592(4) 0.6367(5) -0.1810(3) 0.089(2) Uani 1 1 d . . . . .
H103 H 0.135466 0.633630 -0.160406 0.107 Uiso 1 1 calc R U . . .
H203 H 0.148280 0.598665 -0.205834 0.107 Uiso 1 1 calc R U . . .
C104 C 0.1562(3) 0.7113(5) -0.2023(3) 0.081(2) Uani 1 1 d . . . . .
H10E H 0.182411 0.715549 -0.220526 0.098 Uiso 1 1 calc R U . . .
H10F H 0.120315 0.719618 -0.223932 0.098 Uiso 1 1 calc R U . . .
C105 C 0.1694(3) 0.8368(4) -0.1830(2) 0.0764(19) Uani 1 1 d . . . . .
H10G H 0.138567 0.845627 -0.210708 0.092 Uiso 1 1 calc R U . . .
H10H H 0.202287 0.843157 -0.192679 0.092 Uiso 1 1 calc R U . . .
C106 C 0.1687(3) 0.8898(4) -0.1450(3) 0.0743(19) Uani 1 1 d . . . . .
H10I H 0.166863 0.940991 -0.157216 0.089 Uiso 1 1 calc R U . . .
H10J H 0.136911 0.881028 -0.134020 0.089 Uiso 1 1 calc R U . . .
C107 C 0.2161(3) 0.9328(4) -0.0719(3) 0.0697(16) Uani 1 1 d . . . . .
H107 H 0.184052 0.927145 -0.060823 0.084 Uiso 1 1 calc R U . . .
H207 H 0.216230 0.983485 -0.084401 0.084 Uiso 1 1 calc R U . . .
C108 C 0.2641(3) 0.9211(4) -0.0325(3) 0.0769(18) Uani 1 1 d . . . . .
H10K H 0.296315 0.927962 -0.043098 0.092 Uiso 1 1 calc R U . . .
H10L H 0.265145 0.956895 -0.006996 0.092 Uiso 1 1 calc R U . . .
C109 C 0.1671(4) 0.6343(4) -0.0354(3) 0.084(2) Uani 1 1 d . . . . .
H109 H 0.201083 0.608987 -0.020377 0.101 Uiso 1 1 calc R U . . .
H209 H 0.143828 0.599650 -0.057919 0.101 Uiso 1 1 calc R U . . .
C110 C 0.1412(5) 0.6576(5) 0.0005(4) 0.102(3) Uani 1 1 d . . . . .
H11C H 0.164252 0.646764 0.032488 0.123 Uiso 1 1 calc R U . . .
H11D H 0.106893 0.631629 -0.003937 0.123 Uiso 1 1 calc R U . . .
C111 C 0.1323(4) 0.7409(6) -0.0063(4) 0.114(3) Uani 1 1 d . . . . .
H11E H 0.159436 0.769356 0.017246 0.137 Uiso 1 1 calc R U . . .
H11F H 0.096480 0.755451 -0.004666 0.137 Uiso 1 1 calc R U . . .
C112 C 0.1381(4) 0.7516(5) -0.0561(4) 0.101(3) Uani 1 1 d . . . . .
H11G H 0.103926 0.742739 -0.080272 0.121 Uiso 1 1 calc R U . . .
H11H H 0.150674 0.802051 -0.060208 0.121 Uiso 1 1 calc R U . . .
C113 C 0.3191(3) 0.7329(6) -0.1649(3) 0.093(3) Uani 1 1 d . . . . .
H11I H 0.305413 0.767504 -0.191348 0.112 Uiso 1 1 calc R U . . .
H11J H 0.297036 0.687599 -0.171499 0.112 Uiso 1 1 calc R U . . .
C114 C 0.3756(3) 0.7131(5) -0.1620(3) 0.0777(19) Uani 1 1 d . . . . .
H11K H 0.377184 0.688581 -0.191390 0.093 Uiso 1 1 calc R U . . .
H11L H 0.397669 0.758337 -0.157684 0.093 Uiso 1 1 calc R U . . .
C115 C 0.4499(3) 0.6488(4) -0.1143(3) 0.0707(17) Uani 1 1 d . . . . .
H11M H 0.469848 0.695534 -0.112988 0.085 Uiso 1 1 calc R U . . .
H11N H 0.455520 0.618315 -0.140136 0.085 Uiso 1 1 calc R U . . .
C116 C 0.4699(3) 0.6081(4) -0.0684(3) 0.0755(19) Uani 1 1 d . . . . .
H11O H 0.444977 0.567808 -0.066759 0.091 Uiso 1 1 calc R U . . .
H11P H 0.504982 0.585893 -0.066283 0.091 Uiso 1 1 calc R U . . .
C117 C 0.4986(4) 0.6237(6) 0.0131(3) 0.095(3) Uani 1 1 d . . . . .
H11Q H 0.532135 0.599545 0.012290 0.115 Uiso 1 1 calc R U . . .
H11R H 0.474619 0.585483 0.019730 0.115 Uiso 1 1 calc R U . . .
C118 C 0.5097(3) 0.6822(7) 0.0511(3) 0.103(3) Uani 1 1 d . . . . .
H11S H 0.534087 0.662442 0.080409 0.124 Uiso 1 1 calc R U . . .
H11T H 0.526699 0.725647 0.041114 0.124 Uiso 1 1 calc R U . . .
C119 C 0.4656(5) 0.7534(6) 0.0981(3) 0.113(3) Uani 1 1 d . . . . .
H11U H 0.493931 0.735437 0.125512 0.136 Uiso 1 1 calc R U . . .
H11V H 0.431792 0.753026 0.106794 0.136 Uiso 1 1 calc R U . . .
C120 C 0.4776(5) 0.8292(7) 0.0879(4) 0.122(4) Uani 1 1 d . . . . .
H12A H 0.482119 0.860167 0.116221 0.147 Uiso 1 1 calc R U . . .
H12B H 0.511270 0.830310 0.079006 0.147 Uiso 1 1 calc R U . . .
C121 C 0.4516(5) 0.9210(6) 0.0313(4) 0.110(2) Uani 1 1 d . U . . .
H12C H 0.488004 0.936757 0.048604 0.132 Uiso 0.43(16) 1 calc R U P B 1
H12D H 0.426748 0.961789 0.031893 0.132 Uiso 0.43(16) 1 calc R U P B 1
H12E H 0.446290 0.963278 0.050567 0.132 Uiso 0.57(16) 1 calc R U P B 2
H12F H 0.490337 0.917585 0.035296 0.132 Uiso 0.57(16) 1 calc R U P B 2
C123 C 0.3904(4) 0.8256(6) -0.0693(4) 0.108(2) Uani 1 1 d . U . . .
H12G H 0.384154 0.789695 -0.046204 0.129 Uiso 1 1 calc R U . B 1
H12H H 0.421510 0.809533 -0.079423 0.129 Uiso 1 1 calc R U . B 1
C124 C 0.3412(4) 0.8344(5) -0.1111(4) 0.102(3) Uani 1 1 d . . . . .
H12I H 0.316990 0.871095 -0.103385 0.122 Uiso 1 1 calc R U . . .
H12J H 0.351915 0.853094 -0.138467 0.122 Uiso 1 1 calc R U . . .
C125 C 0.3445(8) 0.8126(17) 0.1859(17) 0.137(15) Uani 0.49(6) 1 d G . P C 1
H125 H 0.311311 0.834650 0.170471 0.164 Uiso 0.49(6) 1 calc R U P C 1
C126 C 0.3468(10) 0.7385(16) 0.1986(19) 0.144(17) Uani 0.49(6) 1 d G . P C 1
H126 H 0.315170 0.709897 0.191890 0.173 Uiso 0.49(6) 1 calc R U P C 1
C127 C 0.3954(14) 0.7062(11) 0.2211(14) 0.117(11) Uani 0.49(6) 1 d G . P C 1
H127 H 0.396939 0.655520 0.229818 0.140 Uiso 0.49(6) 1 calc R U P C 1
C128 C 0.4417(9) 0.7480(16) 0.2309(10) 0.144(19) Uani 0.49(6) 1 d G . P C 1
H128 H 0.474849 0.725895 0.246328 0.173 Uiso 0.49(6) 1 calc R U P C 1
C129 C 0.4394(7) 0.8221(16) 0.2182(12) 0.100(12) Uani 0.49(6) 1 d G . P C 1
H129 H 0.470990 0.850649 0.224910 0.120 Uiso 0.49(6) 1 calc R U P C 1
C130 C 0.3908(11) 0.8544(12) 0.1957(12) 0.143(17) Uani 0.49(6) 1 d G . P C 1
H130 H 0.389222 0.905027 0.186982 0.171 Uiso 0.49(6) 1 calc R U P C 1
C225 C 0.3564(10) 0.8295(13) 0.1703(8) 0.094(9) Uani 0.51(6) 1 d G . P C 2
H225 H 0.329986 0.859071 0.149652 0.113 Uiso 0.51(6) 1 calc R U P C 2
C226 C 0.3467(7) 0.7551(14) 0.1761(11) 0.098(9) Uani 0.51(6) 1 d G . P C 2
H226 H 0.313663 0.733860 0.159537 0.118 Uiso 0.51(6) 1 calc R U P C 2
C227 C 0.3854(11) 0.7119(8) 0.2063(9) 0.092(8) Uani 0.51(6) 1 d G . P C 2
H227 H 0.378800 0.661023 0.210316 0.110 Uiso 0.51(6) 1 calc R U P C 2
C228 C 0.4338(9) 0.7430(11) 0.2306(5) 0.076(7) Uani 0.51(6) 1 d G . P C 2
H228 H 0.460259 0.713397 0.251209 0.091 Uiso 0.51(6) 1 calc R U P C 2
C229 C 0.4435(6) 0.8173(12) 0.2247(8) 0.105(13) Uani 0.51(6) 1 d G . P C 2
H229 H 0.476582 0.838608 0.241325 0.126 Uiso 0.51(6) 1 calc R U P C 2
C230 C 0.4048(11) 0.8606(9) 0.1946(7) 0.089(8) Uani 0.51(6) 1 d G . P C 2
H230 H 0.411446 0.911446 0.190547 0.107 Uiso 0.51(6) 1 calc R U P C 2
C131 C 0.4932(2) 0.5329(4) 0.27000(19) 0.094(2) Uani 1 1 d G . . . .
H131 H 0.503529 0.529502 0.241816 0.113 Uiso 1 1 calc R U . . .
C132 C 0.4458(2) 0.5014(3) 0.27244(18) 0.090(2) Uani 1 1 d G . . . .
H132 H 0.423624 0.476450 0.245935 0.108 Uiso 1 1 calc R U . . .
C133 C 0.4307(3) 0.5064(4) 0.3137(2) 0.101(3) Uani 1 1 d G . . . .
H133 H 0.398286 0.484882 0.315348 0.121 Uiso 1 1 calc R U . . .
C134 C 0.4631(4) 0.5429(4) 0.35246(18) 0.146(6) Uani 1 1 d G . . . .
H134 H 0.452851 0.546368 0.380642 0.176 Uiso 1 1 calc R U . . .
C135 C 0.5106(3) 0.5745(4) 0.3500(2) 0.155(7) Uani 1 1 d G . . . .
H135 H 0.532756 0.599421 0.376524 0.186 Uiso 1 1 calc R U . . .
C136 C 0.5257(2) 0.5694(4) 0.3088(3) 0.116(4) Uani 1 1 d G . . . .
H136 H 0.558097 0.590988 0.307111 0.139 Uiso 1 1 calc R U . . .
C137 C 0.1711(7) 0.7464(7) 0.1301(7) 0.1041(17) Uani 0.54(2) 1 d G . P D 1
H137 H 0.187346 0.707852 0.117231 0.125 Uiso 0.54(2) 1 calc R U P D 1
C138 C 0.1178(6) 0.7631(10) 0.1101(5) 0.1041(17) Uani 0.54(2) 1 d G . P D 1
H138 H 0.097593 0.736058 0.083623 0.125 Uiso 0.54(2) 1 calc R U P D 1
C139 C 0.0941(4) 0.8194(11) 0.1288(5) 0.1041(17) Uani 0.54(2) 1 d G . P D 1
H139 H 0.057636 0.830894 0.115201 0.125 Uiso 0.54(2) 1 calc R U P D 1
C140 C 0.1237(9) 0.8590(7) 0.1676(6) 0.1041(17) Uani 0.54(2) 1 d G . P D 1
H140 H 0.107433 0.897525 0.180387 0.125 Uiso 0.54(2) 1 calc R U P D 1
C141 C 0.1770(8) 0.8423(11) 0.1875(4) 0.1041(17) Uani 0.54(2) 1 d G . P D 1
H141 H 0.197187 0.869320 0.213996 0.125 Uiso 0.54(2) 1 calc R U P D 1
C142 C 0.2007(4) 0.7859(12) 0.1688(6) 0.1041(17) Uani 0.54(2) 1 d G . P D 1
H142 H 0.237144 0.774484 0.182418 0.125 Uiso 0.54(2) 1 calc R U P D 1
C237 C 0.1812(7) 0.7522(9) 0.1485(9) 0.1041(17) Uani 0.46(2) 1 d G . P D 2
H237 H 0.207475 0.718265 0.145115 0.125 Uiso 0.46(2) 1 calc R U P D 2
C238 C 0.1284(8) 0.7421(9) 0.1230(7) 0.1041(17) Uani 0.46(2) 1 d G . P D 2
H238 H 0.118614 0.701309 0.102221 0.125 Uiso 0.46(2) 1 calc R U P D 2
C239 C 0.0899(5) 0.7918(13) 0.1279(6) 0.1041(17) Uani 0.46(2) 1 d G . P D 2
H239 H 0.053810 0.784890 0.110532 0.125 Uiso 0.46(2) 1 calc R U P D 2
C240 C 0.1042(9) 0.8515(9) 0.1584(8) 0.1041(17) Uani 0.46(2) 1 d G . P D 2
H240 H 0.077867 0.885427 0.161736 0.125 Uiso 0.46(2) 1 calc R U P D 2
C241 C 0.1570(11) 0.8616(10) 0.1838(6) 0.1041(17) Uani 0.46(2) 1 d G . P D 2
H241 H 0.166727 0.902384 0.204630 0.125 Uiso 0.46(2) 1 calc R U P D 2
C242 C 0.1955(6) 0.8119(14) 0.1789(7) 0.1041(17) Uani 0.46(2) 1 d G . P D 2
H242 H 0.231532 0.818803 0.196320 0.125 Uiso 0.46(2) 1 calc R U P D 2

loop_
_atom_site_aniso_label
_atom_site_aniso_U_11
_atom_site_aniso_U_22
_atom_site_aniso_U_33
_atom_site_aniso_U_23
_atom_site_aniso_U_13
_atom_site_aniso_U_12
Sn1 0.0357(2) 0.0492(2) 0.03431(15) -0.00267(14) 0.01171(16) -0.00542(16)
Sn2 0.0381(3) 0.0394(2) 0.02492(13) -0.00071(13) 0.00717(18) -0.00099(17)
Sn3 0.03849(18) 0.0521(2) 0.0301(2) -0.00513(16) 0.00318(15) 0.00786(15)
Sn4 0.03481(19) 0.0374(2) 0.02819(16) -0.00244(14) 0.00647(13) 0.00237(14)
P1 0.0325(5) 0.0370(5) 0.0333(5) 0.0021(4) 0.0067(4) 0.0013(4)
P2 0.0398(6) 0.0322(5) 0.0300(5) 0.0006(4) 0.0095(4) 0.0016(4)
P3 0.0358(6) 0.0464(7) 0.0389(7) -0.0098(5) 0.0073(5) -0.0032(5)
P4 0.0399(6) 0.0512(7) 0.0367(6) -0.0037(5) 0.0025(5) 0.0075(5)
P5 0.0389(6) 0.0355(5) 0.0323(5) -0.0006(4) 0.0048(4) 0.0026(4)
Sn1B 0.0357(2) 0.0492(2) 0.03431(15) -0.00267(14) 0.01171(16) -0.00542(16)
Sn2B 0.0381(3) 0.0394(2) 0.02492(13) -0.00071(13) 0.00717(18) -0.00099(17)
Sn3B 0.03849(18) 0.0521(2) 0.0301(2) -0.00513(16) 0.00318(15) 0.00786(15)
Sn4B 0.03481(19) 0.0374(2) 0.02819(16) -0.00244(14) 0.00647(13) 0.00237(14)
P1B 0.0325(5) 0.0370(5) 0.0333(5) 0.0021(4) 0.0067(4) 0.0013(4)
P2B 0.0398(6) 0.0322(5) 0.0300(5) 0.0006(4) 0.0095(4) 0.0016(4)
P3B 0.0358(6) 0.0464(7) 0.0389(7) -0.0098(5) 0.0073(5) -0.0032(5)
P4B 0.0399(6) 0.0512(7) 0.0367(6) -0.0037(5) 0.0025(5) 0.0075(5)
P5B 0.0389(6) 0.0355(5) 0.0323(5) -0.0006(4) 0.0048(4) 0.0026(4)
Na1 0.0712(14) 0.0652(14) 0.0684(14) 0.0179(11) 0.0295(12) 0.0154(12)
O1 0.091(4) 0.079(3) 0.076(3) -0.011(3) 0.000(3) 0.016(3)
O2 0.075(3) 0.085(3) 0.079(3) 0.027(3) 0.020(2) 0.017(3)
O3 0.114(4) 0.068(3) 0.100(3) 0.005(2) 0.049(3) 0.024(3)
O4 0.124(4) 0.060(2) 0.088(3) -0.004(2) 0.042(3) 0.007(3)
O5 0.077(3) 0.068(3) 0.052(2) 0.0051(19) 0.011(2) 0.000(2)
O6 0.066(2) 0.064(2) 0.064(2) 0.002(2) 0.019(2) -0.011(2)
O7 0.075(3) 0.076(3) 0.109(4) 0.042(3) 0.037(3) 0.018(2)
O8 0.092(4) 0.081(3) 0.104(4) 0.032(3) 0.058(3) 0.025(3)
O9 0.059(2) 0.071(3) 0.082(3) 0.000(2) 0.026(2) 0.006(2)
O10 0.062(3) 0.075(3) 0.084(3) 0.000(2) 0.011(2) 0.004(2)
O11 0.074(3) 0.137(5) 0.077(3) -0.004(3) 0.002(3) -0.007(3)
O12 0.123(6) 0.170(8) 0.126(6) 0.053(6) -0.017(5) -0.031(6)
O13A 0.083(4) 0.095(4) 0.121(5) 0.000(4) 0.030(4) 0.003(4)
C122 0.090(4) 0.099(4) 0.127(5) 0.000(4) 0.031(4) -0.002(4)
O13B 0.091(4) 0.095(4) 0.126(5) -0.001(4) 0.031(5) 0.001(4)
C222 0.092(5) 0.092(5) 0.125(5) -0.001(5) 0.028(5) 0.003(4)
C1A 0.045(2) 0.048(4) 0.024(14) -0.011(8) 0.014(3) -0.006(3)
C2A 0.043(2) 0.065(4) 0.036(2) -0.008(3) 0.0111(18) -0.006(3)
C3A 0.043(3) 0.076(5) 0.040(5) -0.005(4) 0.009(3) -0.007(3)
C4A 0.060(5) 0.067(9) 0.064(4) -0.007(18) 0.025(10) -0.018(5)
C5A 0.066(5) 0.057(6) 0.046(12) -0.004(11) 0.021(7) -0.016(4)
C6A 0.059(3) 0.054(4) 0.032(3) 0.002(3) 0.014(3) -0.006(3)
C7A 0.031(2) 0.071(4) 0.036(3) -0.010(3) 0.010(2) 0.003(3)
C8A 0.046(4) 0.070(3) 0.041(4) -0.009(3) 0.012(3) 0.005(3)
C9A 0.048(4) 0.073(3) 0.044(4) -0.001(3) 0.015(3) 0.006(3)
C10A 0.058(3) 0.074(4) 0.051(5) -0.006(3) 0.016(3) 0.012(3)
C11A 0.064(4) 0.075(5) 0.044(5) -0.011(4) 0.020(4) 0.011(4)
C12A 0.054(3) 0.073(5) 0.043(4) -0.010(4) 0.015(3) 0.010(5)
C13A 0.060(4) 0.071(7) 0.038(5) -0.006(5) 0.009(7) 0.007(6)
C14A 0.089(8) 0.090(7) 0.083(9) -0.005(6) 0.019(6) 0.032(6)
C15A 0.075(5) 0.085(10) 0.036(4) -0.008(5) 0.023(4) 0.008(9)
C16A 0.060(3) 0.040(3) 0.037(3) 0.004(2) 0.016(3) -0.005(2)
C17A 0.068(3) 0.045(3) 0.040(4) 0.000(3) 0.018(3) -0.004(2)
C18A 0.072(3) 0.047(3) 0.041(4) -0.005(3) 0.018(3) 0.005(2)
C19A 0.071(3) 0.049(3) 0.042(4) 0.000(3) 0.015(3) 0.009(2)
C20A 0.064(2) 0.044(2) 0.038(2) -0.0034(19) 0.015(2) 0.0013(19)
C21A 0.064(3) 0.042(4) 0.038(3) 0.004(3) 0.019(2) -0.002(2)
C22A 0.074(4) 0.059(4) 0.045(4) -0.008(5) 0.016(3) -0.004(3)
C23A 0.089(5) 0.078(9) 0.061(9) -0.009(7) 0.014(5) 0.035(5)
C24A 0.059(5) 0.052(8) 0.040(3) 0.000(4) 0.015(3) 0.002(4)
C1B 0.045(2) 0.048(4) 0.024(14) -0.011(8) 0.014(3) -0.006(3)
C2B 0.043(2) 0.065(4) 0.036(2) -0.008(3) 0.0111(18) -0.006(3)
C3B 0.043(3) 0.076(5) 0.040(5) -0.005(4) 0.009(3) -0.007(3)
C4B 0.060(5) 0.067(9) 0.064(4) -0.007(18) 0.025(10) -0.018(5)
C5B 0.066(5) 0.057(6) 0.046(12) -0.004(11) 0.021(7) -0.016(4)
C6B 0.059(3) 0.054(4) 0.032(3) 0.002(3) 0.014(3) -0.006(3)
C7B 0.031(2) 0.071(4) 0.036(3) -0.010(3) 0.010(2) 0.003(3)
C8B 0.046(4) 0.070(3) 0.041(4) -0.009(3) 0.012(3) 0.005(3)
C9B 0.048(4) 0.073(3) 0.044(4) -0.001(3) 0.015(3) 0.006(3)
C10B 0.058(3) 0.074(4) 0.051(5) -0.006(3) 0.016(3) 0.012(3)
C11B 0.064(4) 0.075(5) 0.044(5) -0.011(4) 0.020(4) 0.011(4)
C12B 0.054(3) 0.073(5) 0.043(4) -0.010(4) 0.015(3) 0.010(5)
C13B 0.060(4) 0.071(7) 0.038(5) -0.006(5) 0.009(7) 0.007(6)
C14B 0.089(8) 0.090(7) 0.083(9) -0.005(6) 0.019(6) 0.032(6)
C15B 0.075(5) 0.085(10) 0.036(4) -0.008(5) 0.023(4) 0.008(9)
C16B 0.060(3) 0.040(3) 0.037(3) 0.004(2) 0.016(3) -0.005(2)
C17B 0.068(3) 0.045(3) 0.040(4) 0.000(3) 0.018(3) -0.004(2)
C18B 0.072(3) 0.047(3) 0.041(4) -0.005(3) 0.018(3) 0.005(2)
C19B 0.071(3) 0.049(3) 0.042(4) 0.000(3) 0.015(3) 0.009(2)
C20B 0.064(2) 0.044(2) 0.038(2) -0.0034(19) 0.015(2) 0.0013(19)
C21B 0.064(3) 0.042(4) 0.038(3) 0.004(3) 0.019(2) -0.002(2)
C22B 0.074(4) 0.059(4) 0.045(4) -0.008(5) 0.016(3) -0.004(3)
C23B 0.089(5) 0.078(9) 0.061(9) -0.009(7) 0.014(5) 0.035(5)
C24B 0.059(5) 0.052(8) 0.040(3) 0.000(4) 0.015(3) 0.002(4)
C25A 0.052(4) 0.045(3) 0.026(2) -0.006(3) 0.0097(19) -0.006(2)
C26A 0.044(4) 0.055(3) 0.032(2) -0.002(2) 0.011(2) -0.003(2)
C27A 0.056(7) 0.072(6) 0.038(3) -0.004(3) 0.003(3) -0.003(4)
C28A 0.053(5) 0.065(4) 0.044(3) -0.022(3) 0.011(4) -0.009(4)
C29A 0.061(4) 0.049(2) 0.041(2) -0.011(2) 0.013(3) -0.001(3)
C30A 0.064(2) 0.044(2) 0.038(2) -0.0034(19) 0.015(2) 0.0013(19)
C31A 0.039(3) 0.055(3) 0.032(3) 0.000(2) 0.005(2) 0.000(2)
C32A 0.040(5) 0.064(4) 0.044(4) 0.006(3) 0.005(3) 0.006(3)
C33A 0.058(3) 0.057(4) 0.048(6) 0.010(4) 0.007(4) -0.001(3)
C34A 0.059(3) 0.058(4) 0.049(6) -0.005(3) -0.001(4) 0.006(3)
C35A 0.048(4) 0.075(4) 0.049(8) -0.003(4) 0.013(3) 0.009(3)
C36A 0.030(5) 0.067(3) 0.037(2) 0.002(2) -0.004(4) 0.003(3)
C37A 0.068(4) 0.077(6) 0.041(6) 0.011(4) 0.020(4) 0.001(4)
C38A 0.064(4) 0.063(4) 0.081(7) -0.003(5) -0.002(5) 0.014(4)
C39A 0.050(8) 0.069(4) 0.056(3) 0.002(3) 0.019(6) -0.001(3)
C40A 0.059(3) 0.0438(19) 0.040(2) -0.0116(17) 0.012(2) 0.002(2)
C41A 0.060(3) 0.044(2) 0.044(2) -0.0087(19) 0.009(3) 0.002(3)
C42A 0.065(4) 0.048(2) 0.045(3) -0.008(2) 0.009(3) 0.008(3)
C43A 0.061(3) 0.052(3) 0.051(2) -0.018(2) 0.007(3) 0.007(3)
C44A 0.057(3) 0.051(3) 0.055(3) -0.022(2) 0.011(2) 0.003(2)
C45A 0.060(3) 0.048(3) 0.046(2) -0.015(2) 0.014(2) 0.002(2)
C46A 0.067(5) 0.051(4) 0.049(4) 0.002(3) 0.011(4) -0.003(4)
C47A 0.069(6) 0.075(5) 0.068(4) -0.016(4) -0.001(4) 0.020(5)
C48A 0.067(4) 0.066(3) 0.061(6) -0.013(3) 0.035(3) 0.001(3)
C25B 0.052(4) 0.045(3) 0.026(2) -0.006(3) 0.0097(19) -0.006(2)
C26B 0.044(4) 0.055(3) 0.032(2) -0.002(2) 0.011(2) -0.003(2)
C27B 0.056(7) 0.072(6) 0.038(3) -0.004(3) 0.003(3) -0.003(4)
C28B 0.053(5) 0.065(4) 0.044(3) -0.022(3) 0.011(4) -0.009(4)
C29B 0.061(4) 0.049(2) 0.041(2) -0.011(2) 0.013(3) -0.001(3)
C30B 0.017(9) 0.030(10) 0.022(11) -0.004(8) 0.007(7) -0.006(7)
C31B 0.039(3) 0.055(3) 0.032(3) 0.000(2) 0.005(2) 0.000(2)
C32B 0.040(5) 0.064(4) 0.044(4) 0.006(3) 0.005(3) 0.006(3)
C33B 0.058(3) 0.057(4) 0.048(6) 0.010(4) 0.007(4) -0.001(3)
C34B 0.059(3) 0.058(4) 0.049(6) -0.005(3) -0.001(4) 0.006(3)
C35B 0.048(4) 0.075(4) 0.049(8) -0.003(4) 0.013(3) 0.009(3)
C36B 0.030(5) 0.067(3) 0.037(2) 0.002(2) -0.004(4) 0.003(3)
C37B 0.068(4) 0.077(6) 0.041(6) 0.011(4) 0.020(4) 0.001(4)
C38B 0.064(4) 0.063(4) 0.081(7) -0.003(5) -0.002(5) 0.014(4)
C39B 0.050(8) 0.069(4) 0.056(3) 0.002(3) 0.019(6) -0.001(3)
C40B 0.059(3) 0.0438(19) 0.040(2) -0.0116(17) 0.012(2) 0.002(2)
C41B 0.060(3) 0.044(2) 0.044(2) -0.0087(19) 0.009(3) 0.002(3)
C42B 0.065(4) 0.048(2) 0.045(3) -0.008(2) 0.009(3) 0.008(3)
C43B 0.061(3) 0.052(3) 0.051(2) -0.018(2) 0.007(3) 0.007(3)
C44B 0.057(3) 0.051(3) 0.055(3) -0.022(2) 0.011(2) 0.003(2)
C45B 0.060(3) 0.048(3) 0.046(2) -0.015(2) 0.014(2) 0.002(2)
C46B 0.067(5) 0.051(4) 0.049(4) 0.002(3) 0.011(4) -0.003(4)
C47B 0.069(6) 0.075(5) 0.068(4) -0.016(4) -0.001(4) 0.020(5)
C48B 0.067(4) 0.066(3) 0.061(6) -0.013(3) 0.035(3) 0.001(3)
C49A 0.034(5) 0.054(4) 0.040(3) 0.003(4) 0.010(4) 0.006(3)
C50A 0.039(4) 0.054(4) 0.050(3) -0.001(3) 0.009(3) 0.005(3)
C51A 0.044(6) 0.069(6) 0.092(6) 0.001(5) 0.003(6) 0.009(5)
C52A 0.041(7) 0.092(9) 0.131(10) -0.006(8) -0.015(8) 0.016(6)
C53A 0.032(5) 0.089(8) 0.093(7) -0.003(6) -0.002(5) -0.008(5)
C54A 0.044(3) 0.081(4) 0.052(3) -0.016(3) 0.002(3) 0.007(3)
C55A 0.039(4) 0.040(3) 0.049(2) 0.005(2) 0.007(3) 0.005(3)
C56A 0.044(4) 0.039(3) 0.048(2) 0.007(2) 0.009(3) 0.004(3)
C57A 0.047(4) 0.041(2) 0.047(3) 0.003(2) 0.007(3) 0.003(3)
C58A 0.046(4) 0.040(2) 0.051(3) 0.008(2) 0.005(3) -0.001(3)
C59A 0.041(4) 0.046(2) 0.052(3) 0.010(2) 0.009(3) 0.000(3)
C60A 0.045(4) 0.043(2) 0.048(3) 0.007(2) 0.009(3) 0.002(3)
C61A 0.050(5) 0.048(6) 0.057(3) 0.006(4) 0.015(3) 0.009(4)
C62A 0.058(6) 0.071(4) 0.064(5) -0.005(4) 0.006(5) -0.018(5)
C63A 0.063(6) 0.054(7) 0.051(3) 0.004(4) 0.023(3) -0.007(4)
C64A 0.041(2) 0.080(4) 0.047(2) -0.013(3) 0.0020(19) 0.004(3)
C65A 0.049(3) 0.082(4) 0.045(2) -0.014(3) 0.002(2) 0.007(3)
C66A 0.048(3) 0.084(4) 0.044(3) -0.016(3) 0.004(2) 0.008(3)
C67A 0.049(3) 0.082(4) 0.056(3) -0.018(3) 0.001(3) 0.006(3)
C68A 0.046(4) 0.085(4) 0.055(3) -0.010(3) 0.007(3) 0.004(3)
C69A 0.044(3) 0.085(4) 0.053(3) -0.016(3) 0.011(2) 0.006(3)
C70A 0.064(6) 0.086(6) 0.054(5) 0.007(4) 0.016(4) 0.019(5)
C71A 0.071(8) 0.085(6) 0.090(8) -0.027(6) 0.004(6) 0.000(6)
C72A 0.058(8) 0.118(7) 0.063(6) -0.027(5) 0.021(6) -0.012(6)
C49B 0.034(5) 0.054(4) 0.040(3) 0.003(4) 0.010(4) 0.006(3)
C50B 0.039(4) 0.054(4) 0.050(3) -0.001(3) 0.009(3) 0.005(3)
C51B 0.044(6) 0.069(6) 0.092(6) 0.001(5) 0.003(6) 0.009(5)
C52B 0.041(7) 0.092(9) 0.131(10) -0.006(8) -0.015(8) 0.016(6)
C53B 0.032(5) 0.089(8) 0.093(7) -0.003(6) -0.002(5) -0.008(5)
C54B 0.044(3) 0.081(4) 0.052(3) -0.016(3) 0.002(3) 0.007(3)
C55B 0.039(4) 0.040(3) 0.049(2) 0.005(2) 0.007(3) 0.005(3)
C56B 0.044(4) 0.039(3) 0.048(2) 0.007(2) 0.009(3) 0.004(3)
C57B 0.047(4) 0.041(2) 0.047(3) 0.003(2) 0.007(3) 0.003(3)
C58B 0.046(4) 0.040(2) 0.051(3) 0.008(2) 0.005(3) -0.001(3)
C59B 0.041(4) 0.046(2) 0.052(3) 0.010(2) 0.009(3) 0.000(3)
C60B 0.045(4) 0.043(2) 0.048(3) 0.007(2) 0.009(3) 0.002(3)
C61B 0.050(5) 0.048(6) 0.057(3) 0.006(4) 0.015(3) 0.009(4)
C62B 0.058(6) 0.071(4) 0.064(5) -0.005(4) 0.006(5) -0.018(5)
C63B 0.063(6) 0.054(7) 0.051(3) 0.004(4) 0.023(3) -0.007(4)
C64B 0.041(2) 0.080(4) 0.047(2) -0.013(3) 0.0020(19) 0.004(3)
C65B 0.049(3) 0.082(4) 0.045(2) -0.014(3) 0.002(2) 0.007(3)
C66B 0.048(3) 0.084(4) 0.044(3) -0.016(3) 0.004(2) 0.008(3)
C67B 0.049(3) 0.082(4) 0.056(3) -0.018(3) 0.001(3) 0.006(3)
C68B 0.046(4) 0.085(4) 0.055(3) -0.010(3) 0.007(3) 0.004(3)
C69B 0.044(3) 0.085(4) 0.053(3) -0.016(3) 0.011(2) 0.006(3)
C70B 0.064(6) 0.086(6) 0.054(5) 0.007(4) 0.016(4) 0.019(5)
C71B 0.071(8) 0.085(6) 0.090(8) -0.027(6) 0.004(6) 0.000(6)
C72B 0.058(8) 0.118(7) 0.063(6) -0.027(5) 0.021(6) -0.012(6)
C73 0.042(2) 0.051(3) 0.033(2) -0.0006(18) 0.0052(17) 0.012(2)
C74 0.044(2) 0.054(3) 0.043(2) -0.005(2) 0.009(2) 0.008(2)
C75 0.043(3) 0.068(3) 0.067(3) -0.011(3) 0.018(2) 0.008(2)
C76 0.054(3) 0.072(4) 0.078(4) -0.018(3) 0.024(3) 0.007(3)
C77 0.062(3) 0.056(3) 0.061(3) -0.019(3) 0.019(3) 0.009(3)
C78 0.045(2) 0.048(3) 0.044(2) -0.002(2) 0.0070(19) 0.015(2)
C79 0.039(2) 0.052(3) 0.047(3) -0.007(2) 0.0126(19) 0.000(2)
C80 0.040(2) 0.064(3) 0.047(3) -0.005(2) 0.009(2) -0.002(2)
C81 0.051(3) 0.071(4) 0.046(3) -0.013(3) 0.006(2) -0.007(3)
C82 0.058(3) 0.061(3) 0.063(3) -0.013(3) 0.017(3) -0.002(3)
C83 0.061(3) 0.052(3) 0.060(3) -0.005(2) 0.009(3) 0.004(3)
C84 0.052(3) 0.058(3) 0.048(3) -0.004(2) 0.006(2) 0.006(2)
C85 0.055(3) 0.075(4) 0.052(3) 0.005(3) 0.011(2) 0.001(3)
C86 0.071(4) 0.067(4) 0.097(5) -0.027(4) 0.009(4) -0.006(3)
C87 0.075(4) 0.066(4) 0.048(3) 0.002(3) -0.003(3) 0.010(3)
C88 0.058(3) 0.042(2) 0.048(3) -0.013(2) 0.014(2) 0.003(2)
C89 0.051(3) 0.049(3) 0.047(3) -0.011(2) 0.012(2) 0.000(2)
C90 0.060(3) 0.058(3) 0.061(3) -0.018(3) 0.014(3) -0.006(3)
C91 0.085(4) 0.051(3) 0.076(4) -0.022(3) 0.037(4) -0.015(3)
C92 0.104(5) 0.038(3) 0.063(3) -0.005(2) 0.038(4) -0.003(3)
C93 0.076(4) 0.046(3) 0.049(3) -0.005(2) 0.017(3) 0.013(3)
C94 0.058(3) 0.068(3) 0.041(3) -0.011(2) 0.003(2) 0.005(3)
C95 0.106(6) 0.080(5) 0.102(6) -0.032(4) 0.051(5) -0.031(5)
C96 0.101(5) 0.061(3) 0.052(3) 0.002(3) 0.011(3) 0.023(4)
C97 0.121(8) 0.093(6) 0.081(5) -0.012(5) -0.010(5) 0.017(6)
C98 0.127(8) 0.093(6) 0.060(4) 0.005(4) -0.011(5) 0.001(5)
C99 0.080(5) 0.082(5) 0.104(6) 0.027(5) 0.018(4) 0.010(4)
C100 0.077(5) 0.109(6) 0.104(6) 0.056(5) 0.045(4) 0.049(5)
C101 0.134(4) 0.065(3) 0.098(4) 0.004(3) 0.053(3) 0.025(3)
C102 0.139(4) 0.058(3) 0.092(4) -0.007(3) 0.045(3) 0.010(3)
C103 0.105(6) 0.081(5) 0.081(5) -0.021(4) 0.026(4) -0.008(5)
C104 0.078(4) 0.100(6) 0.059(4) -0.012(4) 0.007(3) -0.004(4)
C105 0.079(4) 0.081(4) 0.063(4) 0.023(3) 0.010(3) -0.005(4)
C106 0.085(5) 0.053(3) 0.073(4) 0.019(3) 0.004(3) -0.001(3)
C107 0.079(4) 0.052(3) 0.081(4) 0.001(3) 0.026(3) -0.002(3)
C108 0.085(5) 0.062(4) 0.083(5) -0.014(3) 0.022(4) -0.003(3)
C109 0.108(6) 0.056(4) 0.097(6) 0.011(4) 0.041(5) -0.003(4)
C110 0.136(8) 0.080(5) 0.101(6) 0.028(5) 0.049(6) 0.006(5)
C111 0.086(6) 0.124(8) 0.136(9) -0.021(7) 0.037(6) 0.018(6)
C112 0.075(5) 0.086(5) 0.146(9) 0.062(6) 0.040(5) 0.017(4)
C113 0.079(5) 0.130(7) 0.078(5) 0.033(5) 0.034(4) 0.027(5)
C114 0.077(4) 0.096(5) 0.068(4) 0.008(4) 0.033(3) 0.010(4)
C115 0.053(3) 0.070(4) 0.090(5) -0.007(3) 0.022(3) -0.007(3)
C116 0.056(3) 0.070(4) 0.104(5) -0.005(4) 0.027(3) 0.006(3)
C117 0.075(5) 0.110(7) 0.096(6) 0.024(5) 0.015(4) 0.020(5)
C118 0.065(4) 0.160(9) 0.074(5) 0.022(6) 0.002(4) -0.003(5)
C119 0.115(8) 0.132(9) 0.075(5) -0.006(5) -0.004(5) -0.013(7)
C120 0.110(8) 0.122(8) 0.105(7) -0.005(6) -0.020(6) -0.009(7)
C121 0.103(4) 0.090(4) 0.129(5) -0.005(4) 0.023(4) 0.003(4)
C123 0.098(4) 0.094(4) 0.132(5) 0.007(4) 0.034(4) -0.005(4)
C124 0.121(7) 0.069(5) 0.133(8) 0.032(5) 0.066(6) 0.032(5)
C125 0.050(10) 0.105(19) 0.24(4) 0.00(2) 0.012(17) 0.002(11)
C126 0.10(2) 0.104(19) 0.18(4) -0.02(2) -0.03(2) -0.012(16)
C127 0.11(2) 0.11(2) 0.093(18) -0.032(13) -0.020(16) 0.024(16)
C128 0.074(16) 0.15(4) 0.21(5) 0.01(3) 0.04(2) -0.017(18)
C129 0.032(9) 0.10(2) 0.16(3) 0.001(19) 0.011(11) 0.000(11)
C130 0.067(15) 0.084(16) 0.26(5) 0.03(2) 0.02(2) 0.011(12)
C225 0.069(13) 0.099(15) 0.092(14) -0.026(11) -0.016(10) 0.003(12)
C226 0.076(12) 0.088(17) 0.11(2) -0.033(14) 0.001(11) -0.001(10)
C227 0.093(17) 0.059(11) 0.12(2) -0.026(10) 0.021(16) -0.002(10)
C228 0.063(10) 0.087(14) 0.058(10) -0.016(9) -0.014(7) 0.028(10)
C229 0.10(2) 0.09(2) 0.093(17) 0.019(15) -0.020(14) 0.002(16)
C230 0.065(14) 0.101(16) 0.093(14) -0.022(12) 0.010(10) -0.003(10)
C131 0.092(6) 0.103(6) 0.083(5) -0.006(5) 0.018(4) -0.006(5)
C132 0.086(5) 0.085(5) 0.091(6) -0.014(4) 0.013(4) -0.011(4)
C133 0.124(8) 0.096(6) 0.083(6) 0.008(5) 0.031(5) 0.000(6)
C134 0.241(18) 0.113(9) 0.080(7) 0.009(6) 0.037(9) -0.005(10)
C135 0.231(17) 0.100(8) 0.079(7) -0.012(6) -0.044(8) -0.019(9)
C136 0.110(7) 0.099(6) 0.106(7) 0.005(6) -0.023(6) -0.022(6)
C137 0.103(4) 0.101(4) 0.102(4) 0.007(3) 0.019(3) -0.008(3)
C138 0.103(4) 0.101(4) 0.102(4) 0.007(3) 0.019(3) -0.008(3)
C139 0.103(4) 0.101(4) 0.102(4) 0.007(3) 0.019(3) -0.008(3)
C140 0.103(4) 0.101(4) 0.102(4) 0.007(3) 0.019(3) -0.008(3)
C141 0.103(4) 0.101(4) 0.102(4) 0.007(3) 0.019(3) -0.008(3)
C142 0.103(4) 0.101(4) 0.102(4) 0.007(3) 0.019(3) -0.008(3)
C237 0.103(4) 0.101(4) 0.102(4) 0.007(3) 0.019(3) -0.008(3)
C238 0.103(4) 0.101(4) 0.102(4) 0.007(3) 0.019(3) -0.008(3)
C239 0.103(4) 0.101(4) 0.102(4) 0.007(3) 0.019(3) -0.008(3)
C240 0.103(4) 0.101(4) 0.102(4) 0.007(3) 0.019(3) -0.008(3)
C241 0.103(4) 0.101(4) 0.102(4) 0.007(3) 0.019(3) -0.008(3)
C242 0.103(4) 0.101(4) 0.102(4) 0.007(3) 0.019(3) -0.008(3)

loop_
_atom_type_symbol
_atom_type_description
_atom_type_scat_dispersion_real
_atom_type_scat_dispersion_imag
_atom_type_scat_source
C C 0.0181 0.0091 'International Tables Vol C Tables 4.2.6.8 and 6.1.1.4'
H H 0.0000 0.0000 'International Tables Vol C Tables 4.2.6.8 and 6.1.1.4'
O O 0.0492 0.0322 'International Tables Vol C Tables 4.2.6.8 and 6.1.1.4'
Na Na 0.1353 0.1239 'International Tables Vol C Tables 4.2.6.8 and 6.1.1.4'
P P 0.2955 0.4335 'International Tables Vol C Tables 4.2.6.8 and 6.1.1.4'
Sn Sn 0.0259 5.4591 'International Tables Vol C Tables 4.2.6.8 and 6.1.1.4'

loop_
_geom_angle_atom_site_label_1
_geom_angle_atom_site_label_2
_geom_angle_atom_site_label_3
_geom_angle
C1A Sn1 P1 107.5(12)
C1A Sn1 Sn2 123.5(6)
P1 Sn1 Sn2 69.91(3)
C25A Sn2 P4 114.9(6)
C25A Sn2 P2 108.1(6)
P4 Sn2 P2 77.54(4)
C25A Sn2 Sn1 123.8(4)
P4 Sn2 Sn1 119.55(3)
P2 Sn2 Sn1 72.48(3)
C49A Sn3 P1 110.5(4)
C49A Sn3 Sn4 122.3(3)
P1 Sn3 Sn4 70.03(3)
C73 Sn4 P3 114.41(12)
C73 Sn4 P5 111.09(13)
P3 Sn4 P5 78.24(4)
C73 Sn4 Sn3 124.10(13)
P3 Sn4 Sn3 120.43(3)
P5 Sn4 Sn3 71.89(3)
P5 P1 P2 103.69(6)
P5 P1 Sn1 121.99(5)
P2 P1 Sn1 84.27(5)
P5 P1 Sn3 83.11(5)
P2 P1 Sn3 122.21(5)
Sn1 P1 Sn3 140.10(4)
P3 P2 P1 100.98(6)
P3 P2 Sn2 88.54(5)
P1 P2 Sn2 81.80(5)
P2 P3 P4 94.20(7)
P2 P3 Sn4 95.38(5)
P4 P3 Sn4 86.39(5)
P5 P4 P3 94.97(6)
P5 P4 Sn2 94.84(6)
P3 P4 Sn2 86.67(6)
P4 P5 P1 100.53(6)
P4 P5 Sn4 87.07(6)
P1 P5 Sn4 81.61(5)
Sn2B Sn1B P1B 82.2(3)
Sn2B Sn1B C1B 120.7(9)
P1B Sn1B C1B 107.0(13)
C25B Sn2B Sn1B 140.3(13)
C25B Sn2B P5B 133.7(13)
Sn1B Sn2B P5B 86.0(4)
C25B Sn2B P3B 87(3)
Sn1B Sn2B P3B 111.5(4)
P5B Sn2B P3B 70.1(3)
P1B Sn3B Sn4B 81.4(2)
C73 Sn4B Sn3B 141.5(3)
C73 Sn4B P2B 134.0(3)
Sn3B Sn4B P2B 83.7(3)
C73 Sn4B P4B 89.3(3)
Sn3B Sn4B P4B 112.9(3)
P2B Sn4B P4B 73.8(3)
P2B P1B P5B 97.1(3)
P2B P1B Sn3B 91.7(3)
P5B P1B Sn3B 105.9(3)
P2B P1B Sn1B 112.0(3)
P5B P1B Sn1B 90.2(3)
Sn3B P1B Sn1B 149.67(19)
P3B P2B P1B 101.1(4)
P3B P2B Sn4B 98.8(5)
P1B P2B Sn4B 80.9(3)
P2B P3B P4B 88.3(5)
P2B P3B Sn2B 93.7(5)
P4B P3B Sn2B 91.3(5)
P5B P4B P3B 89.4(5)
P5B P4B Sn4B 93.2(5)
P3B P4B Sn4B 93.2(5)
P4B P5B P1B 100.6(4)
P4B P5B Sn2B 102.6(5)
P1B P5B Sn2B 80.1(3)
O7 Na1 O8 175.2(3)
O7 Na1 O3 88.21(19)
O8 Na1 O3 89.81(19)
O7 Na1 O2 92.4(2)
O8 Na1 O2 90.6(2)
O3 Na1 O2 63.4(2)
O7 Na1 O5 84.11(19)
O8 Na1 O5 93.3(2)
O3 Na1 O5 122.8(2)
O2 Na1 O5 172.57(19)
O7 Na1 O4 86.9(2)
O8 Na1 O4 88.3(2)
O3 Na1 O4 62.1(2)
O2 Na1 O4 125.5(2)
O5 Na1 O4 61.00(17)
O7 Na1 O6 98.71(17)
O8 Na1 O6 83.53(17)
O3 Na1 O6 172.4(2)
O2 Na1 O6 112.72(18)
O5 Na1 O6 61.57(14)
O4 Na1 O6 121.25(18)
O7 Na1 O1 84.7(2)
O8 Na1 O1 100.0(2)
O3 Na1 O1 121.1(2)
O2 Na1 O1 58.58(17)
O5 Na1 O1 114.44(17)
O4 Na1 O1 170.9(2)
O6 Na1 O1 56.86(15)
C97 O1 C108 111.6(7)
C97 O1 Na1 116.1(5)
C108 O1 Na1 115.3(4)
C99 O2 C98 112.2(6)
C99 O2 Na1 117.5(5)
C98 O2 Na1 117.3(5)
C101 O3 C100 116.4(7)
C101 O3 Na1 118.8(5)
C100 O3 Na1 107.9(5)
C103 O4 C102 113.4(7)
C103 O4 Na1 110.8(4)
C102 O4 Na1 110.2(5)
C105 O5 C104 112.1(6)
C105 O5 Na1 113.7(4)
C104 O5 Na1 117.5(4)
C107 O6 C106 110.4(6)
C107 O6 Na1 122.4(4)
C106 O6 Na1 113.8(4)
C109 O7 C112 108.1(6)
C109 O7 Na1 133.2(5)
C112 O7 Na1 117.8(4)
C113 O8 C124 114.7(7)
C113 O8 Na1 123.8(6)
C124 O8 Na1 118.8(5)
C115 O9 C114 112.3(5)
C117 O10 C116 111.3(6)
C118 O11 C119 115.2(8)
C120 O12 C121 113.5(10)
C123 O13A C122 110.3(12)
O13A C122 C121 117.7(14)
O13A C122 H722 107.9
C121 C122 H722 107.9
O13A C122 H622 107.9
C121 C122 H622 107.9
H722 C122 H622 107.2
C222 O13B C123 117(2)
C121 C222 O13B 116(3)
C121 C222 H922 108.2
O13B C222 H922 108.2
C121 C222 H822 108.2
O13B C222 H822 108.2
H922 C222 H822 107.4
C6A C1A C2A 117.4(9)
C6A C1A Sn1 127.6(10)
C2A C1A Sn1 113.8(9)
C3A C2A C1A 121.1(8)
C3A C2A C7A 116.0(8)
C1A C2A C7A 122.8(8)
C4A C3A C2A 119.9(11)
C4A C3A H3A 120.1
C2A C3A H3A 120.1
C5A C4A C3A 119.9(10)
C5A C4A H4A 120.1
C3A C4A H4A 120.1
C4A C5A C6A 121.5(10)
C4A C5A H5A 119.2
C6A C5A H5A 119.2
C1A C6A C5A 119.1(8)
C1A C6A C16A 123.6(8)
C5A C6A C16A 116.9(8)
C12A C7A C8A 119.0(8)
C12A C7A C2A 119.9(8)
C8A C7A C2A 121.0(8)
C9A C8A C7A 119.3(8)
C9A C8A C13A 119.7(9)
C7A C8A C13A 121.0(9)
C10A C9A C8A 121.9(9)
C10A C9A H9A 119.0
C8A C9A H9A 119.0
C11A C10A C9A 118.0(9)
C11A C10A C14A 122.4(10)
C9A C10A C14A 119.5(11)
C10A C11A C12A 123.1(8)
C10A C11A H11A 118.5
C12A C11A H11A 118.5
C11A C12A C7A 118.6(8)
C11A C12A C15A 121.5(8)
C7A C12A C15A 119.8(9)
C8A C13A H13A 109.5
C8A C13A H13B 109.5
H13A C13A H13B 109.5
C8A C13A H13C 109.5
H13A C13A H13C 109.5
H13B C13A H13C 109.5
C10A C14A H14A 109.5
C10A C14A H14B 109.5
H14A C14A H14B 109.5
C10A C14A H14C 109.5
H14A C14A H14C 109.5
H14B C14A H14C 109.5
C12A C15A H15A 109.5
C12A C15A H15B 109.5
H15A C15A H15B 109.5
C12A C15A H15C 109.5
H15A C15A H15C 109.5
H15B C15A H15C 109.5
C17A C16A C21A 120.8(7)
C17A C16A C6A 119.5(8)
C21A C16A C6A 119.5(8)
C18A C17A C16A 119.1(7)
C18A C17A C22A 119.3(8)
C16A C17A C22A 121.5(8)
C17A C18A C19A 121.3(8)
C17A C18A H18A 119.4
C19A C18A H18A 119.4
C20A C19A C18A 118.2(8)
C20A C19A C23A 122.1(8)
C18A C19A C23A 119.7(9)
C21A C20A C19A 122.5(8)
C21A C20A H20A 118.7
C19A C20A H20A 118.7
C20A C21A C16A 118.0(7)
C20A C21A C24A 119.8(8)
C16A C21A C24A 122.1(8)
C17A C22A H22A 109.5
C17A C22A H22B 109.5
H22A C22A H22B 109.5
C17A C22A H22C 109.5
H22A C22A H22C 109.5
H22B C22A H22C 109.5
C19A C23A H23A 109.5
C19A C23A H23B 109.5
H23A C23A H23B 109.5
C19A C23A H23C 109.5
H23A C23A H23C 109.5
H23B C23A H23C 109.5
C21A C24A H24A 109.5
C21A C24A H24B 109.5
H24A C24A H24B 109.5
C21A C24A H24C 109.5
H24A C24A H24C 109.5
H24B C24A H24C 109.5
C6B C1B C2B 117.5(9)
C6B C1B Sn1B 125.5(10)
C2B C1B Sn1B 116.3(10)
C3B C2B C1B 122.0(8)
C3B C2B C7B 115.9(9)
C1B C2B C7B 122.1(8)
C4B C3B C2B 118.7(11)
C4B C3B H3B 120.6
C2B C3B H3B 120.6
C5B C4B C3B 120.3(11)
C5B C4B H4B 119.9
C3B C4B H4B 119.9
C4B C5B C6B 122.0(11)
C4B C5B H5B 119.0
C6B C5B H5B 119.0
C1B C6B C5B 118.5(9)
C1B C6B C16B 123.2(9)
C5B C6B C16B 117.8(9)
C12B C7B C8B 119.4(8)
C12B C7B C2B 120.0(9)
C8B C7B C2B 120.5(8)
C9B C8B C7B 119.1(8)
C9B C8B C13B 119.8(9)
C7B C8B C13B 121.1(9)
C10B C9B C8B 121.9(10)
C10B C9B H9B 119.0
C8B C9B H9B 119.0
C9B C10B C11B 118.1(9)
C9B C10B C14B 120.9(11)
C11B C10B C14B 120.9(10)
C10B C11B C12B 122.6(9)
C10B C11B H11B 118.7
C12B C11B H11B 118.7
C11B C12B C7B 118.5(9)
C11B C12B C15B 121.0(9)
C7B C12B C15B 120.2(9)
C8B C13B H13D 109.5
C8B C13B H13E 109.5
H13D C13B H13E 109.5
C8B C13B H13F 109.5
H13D C13B H13F 109.5
H13E C13B H13F 109.5
C10B C14B H14D 109.5
C10B C14B H14E 109.5
H14D C14B H14E 109.5
C10B C14B H14F 109.5
H14D C14B H14F 109.5
H14E C14B H14F 109.5
C12B C15B H15D 109.5
C12B C15B H15E 109.5
H15D C15B H15E 109.5
C12B C15B H15F 109.5
H15D C15B H15F 109.5
H15E C15B H15F 109.5
C17B C16B C21B 120.4(8)
C17B C16B C6B 119.8(9)
C21B C16B C6B 119.7(9)
C18B C17B C16B 119.3(8)
C18B C17B C22B 119.2(9)
C16B C17B C22B 121.2(9)
C17B C18B C19B 121.2(9)
C17B C18B H18B 119.4
C19B C18B H18B 119.4
C20B C19B C18B 118.0(8)
C20B C19B C23B 123.5(9)
C18B C19B C23B 118.4(10)
C19B C20B C21B 122.8(8)
C19B C20B H20B 118.6
C21B C20B H20B 118.6
C20B C21B C16B 118.2(8)
C20B C21B C24B 119.7(9)
C16B C21B C24B 122.1(9)
C17B C22B H22D 109.5
C17B C22B H22E 109.5
H22D C22B H22E 109.5
C17B C22B H22F 109.5
H22D C22B H22F 109.5
H22E C22B H22F 109.5
C19B C23B H23D 109.5
C19B C23B H23E 109.5
H23D C23B H23E 109.5
C19B C23B H23F 109.5
H23D C23B H23F 109.5
H23E C23B H23F 109.5
C21B C24B H24D 109.5
C21B C24B H24E 109.5
H24D C24B H24E 109.5
C21B C24B H24F 109.5
H24D C24B H24F 109.5
H24E C24B H24F 109.5
C26A C25A C30A 118.8(6)
C26A C25A Sn2 121.4(5)
C30A C25A Sn2 119.5(5)
C27A C26A C25A 121.0(6)
C27A C26A C31A 116.7(6)
C25A C26A C31A 122.3(5)
C28A C27A C26A 120.7(6)
C28A C27A H27A 119.7
C26A C27A H27A 119.7
C27A C28A C29A 119.4(6)
C27A C28A H28A 120.3
C29A C28A H28A 120.3
C28A C29A C30A 122.1(6)
C28A C29A H29A 119.0
C30A C29A H29A 119.0
C29A C30A C25A 118.0(7)
C29A C30A C40A 116.9(6)
C25A C30A C40A 125.0(6)
C32A C31A C36A 119.9(6)
C32A C31A C26A 119.2(6)
C36A C31A C26A 120.8(5)
C31A C32A C33A 119.2(6)
C31A C32A C37A 120.4(6)
C33A C32A C37A 120.2(7)
C34A C33A C32A 122.5(6)
C34A C33A H33A 118.8
C32A C33A H33A 118.8
C33A C34A C35A 117.2(7)
C33A C34A C38A 120.7(8)
C35A C34A C38A 122.0(8)
C34A C35A C36A 122.9(7)
C34A C35A H35A 118.5
C36A C35A H35A 118.5
C35A C36A C31A 118.1(6)
C35A C36A C39A 120.7(7)
C31A C36A C39A 121.0(6)
C32A C37A H37A 109.5
C32A C37A H37B 109.5
H37A C37A H37B 109.5
C32A C37A H37C 109.5
H37A C37A H37C 109.5
H37B C37A H37C 109.5
C34A C38A H38A 109.5
C34A C38A H38B 109.5
H38A C38A H38B 109.5
C34A C38A H38C 109.5
H38A C38A H38C 109.5
H38B C38A H38C 109.5
C36A C39A H39A 109.5
C36A C39A H39B 109.5
H39A C39A H39B 109.5
C36A C39A H39C 109.5
H39A C39A H39C 109.5
H39B C39A H39C 109.5
C41A C40A C45A 119.2(6)
C41A C40A C30A 120.7(7)
C45A C40A C30A 119.9(6)
C42A C41A C40A 119.6(7)
C42A C41A C46A 120.2(6)
C40A C41A C46A 120.2(6)
C41A C42A C43A 122.0(7)
C41A C42A H42A 119.0
C43A C42A H42A 119.0
C44A C43A C42A 117.9(7)
C44A C43A C47A 121.2(9)
C42A C43A C47A 120.9(8)
C43A C44A C45A 121.8(8)
C43A C44A H44A 119.1
C45A C44A H44A 119.1
C44A C45A C40A 119.4(6)
C44A C45A C48A 119.8(7)
C40A C45A C48A 120.7(6)
C41A C46A H46A 109.5
C41A C46A H46B 109.5
H46A C46A H46B 109.5
C41A C46A H46C 109.5
H46A C46A H46C 109.5
H46B C46A H46C 109.5
C43A C47A H47A 109.5
C43A C47A H47B 109.5
H47A C47A H47B 109.5
C43A C47A H47C 109.5
H47A C47A H47C 109.5
H47B C47A H47C 109.5
C45A C48A H48A 109.5
C45A C48A H48B 109.5
H48A C48A H48B 109.5
C45A C48A H48C 109.5
H48A C48A H48C 109.5
H48B C48A H48C 109.5
C26B C25B C30B 118.6(11)
C26B C25B Sn2B 130.7(13)
C30B C25B Sn2B 110.6(14)
C27B C26B C25B 120.7(13)
C27B C26B C31B 116.3(12)
C25B C26B C31B 122.3(12)
C28B C27B C26B 120.0(14)
C28B C27B H27B 120.0
C26B C27B H27B 120.0
C27B C28B C29B 118.7(13)
C27B C28B H28B 120.6
C29B C28B H28B 120.6
C28B C29B C30B 122.4(12)
C28B C29B H29B 118.8
C30B C29B H29B 118.8
C29B C30B C25B 117.5(11)
C29B C30B C40B 117.0(12)
C25B C30B C40B 124.4(12)
C32B C31B C36B 119.0(12)
C32B C31B C26B 118.8(13)
C36B C31B C26B 120.2(13)
C31B C32B C33B 118.4(14)
C31B C32B C37B 118.8(15)
C33B C32B C37B 120.1(16)
C34B C33B C32B 122.3(12)
C34B C33B H33B 118.9
C32B C33B H33B 118.9
C33B C34B C35B 117.4(12)
C33B C34B C38B 121.0(14)
C35B C34B C38B 121.5(14)
C34B C35B C36B 122.7(14)
C34B C35B H35B 118.7
C36B C35B H35B 118.7
C35B C36B C31B 116.6(14)
C35B C36B C39B 119.7(15)
C31B C36B C39B 119.8(15)
C32B C37B H37D 109.5
C32B C37B H37E 109.5
H37D C37B H37E 109.5
C32B C37B H37F 109.5
H37D C37B H37F 109.5
H37E C37B H37F 109.5
C34B C38B H38D 109.5
C34B C38B H38E 109.5
H38D C38B H38E 109.5
C34B C38B H38F 109.5
H38D C38B H38F 109.5
H38E C38B H38F 109.5
C36B C39B H39D 109.5
C36B C39B H39E 109.5
H39D C39B H39E 109.5
C36B C39B H39F 109.5
H39D C39B H39F 109.5
H39E C39B H39F 109.5
C41B C40B C45B 118.5(10)
C41B C40B C30B 122.1(11)
C45B C40B C30B 119.1(11)
C42B C41B C40B 120.4(12)
C42B C41B C46B 119.3(12)
C40B C41B C46B 120.2(12)
C41B C42B C43B 121.9(12)
C41B C42B H42B 119.1
C43B C42B H42B 119.1
C44B C43B C42B 117.1(11)
C44B C43B C47B 121.2(15)
C42B C43B C47B 121.7(14)
C43B C44B C45B 122.6(13)
C43B C44B H44B 118.7
C45B C44B H44B 118.7
C44B C45B C40B 119.4(11)
C44B C45B C48B 119.5(14)
C40B C45B C48B 120.3(13)
C41B C46B H46D 109.5
C41B C46B H46E 109.5
H46D C46B H46E 109.5
C41B C46B H46F 109.5
H46D C46B H46F 109.5
H46E C46B H46F 109.5
C43B C47B H47D 109.5
C43B C47B H47E 109.5
H47D C47B H47E 109.5
C43B C47B H47F 109.5
H47D C47B H47F 109.5
H47E C47B H47F 109.5
C45B C48B H48D 109.5
C45B C48B H48E 109.5
H48D C48B H48E 109.5
C45B C48B H48F 109.5
H48D C48B H48F 109.5
H48E C48B H48F 109.5
C50A C49A C54A 119.9(6)
C50A C49A Sn3 127.8(7)
C54A C49A Sn3 110.9(6)
C51A C50A C49A 119.1(7)
C51A C50A C55A 117.1(7)
C49A C50A C55A 123.4(6)
C52A C51A C50A 121.4(9)
C52A C51A H51A 119.3
C50A C51A H51A 119.3
C51A C52A C53A 120.3(8)
C51A C52A H52A 119.9
C53A C52A H52A 119.9
C52A C53A C54A 119.5(9)
C52A C53A H53A 120.3
C54A C53A H53A 120.3
C49A C54A C53A 119.5(8)
C49A C54A C64A 123.4(7)
C53A C54A C64A 115.7(7)
C56A C55A C60A 118.6(6)
C56A C55A C50A 121.6(6)
C60A C55A C50A 119.7(6)
C57A C56A C55A 120.1(6)
C57A C56A C61A 118.2(6)
C55A C56A C61A 121.7(7)
C56A C57A C58A 122.4(6)
C56A C57A H57A 118.8
C58A C57A H57A 118.8
C57A C58A C59A 117.7(7)
C57A C58A C62A 121.0(7)
C59A C58A C62A 121.1(7)
C60A C59A C58A 122.0(7)
C60A C59A H59A 119.0
C58A C59A H59A 119.0
C59A C60A C55A 119.2(6)
C59A C60A C63A 119.8(7)
C55A C60A C63A 120.9(7)
C56A C61A H61A 109.5
C56A C61A H61B 109.5
H61A C61A H61B 109.5
C56A C61A H61C 109.5
H61A C61A H61C 109.5
H61B C61A H61C 109.5
C58A C62A H62A 109.5
C58A C62A H62B 109.5
H62A C62A H62B 109.5
C58A C62A H62C 109.5
H62A C62A H62C 109.5
H62B C62A H62C 109.5
C60A C63A H63A 109.5
C60A C63A H63B 109.5
H63A C63A H63B 109.5
C60A C63A H63C 109.5
H63A C63A H63C 109.5
H63B C63A H63C 109.5
C69A C64A C65A 117.7(7)
C69A C64A C54A 122.9(7)
C65A C64A C54A 118.9(8)
C66A C65A C64A 119.0(8)
C66A C65A C70A 120.6(7)
C64A C65A C70A 120.4(8)
C67A C66A C65A 123.5(7)
C67A C66A H66A 118.3
C65A C66A H66A 118.3
C66A C67A C68A 117.3(8)
C66A C67A C71A 121.6(8)
C68A C67A C71A 121.1(9)
C69A C68A C67A 121.3(8)
C69A C68A H68A 119.4
C67A C68A H68A 119.4
C68A C69A C64A 121.2(7)
C68A C69A C72A 118.4(8)
C64A C69A C72A 119.8(8)
C65A C70A H70A 109.5
C65A C70A H70B 109.5
H70A C70A H70B 109.5
C65A C70A H70C 109.5
H70A C70A H70C 109.5
H70B C70A H70C 109.5
C67A C71A H71A 109.5
C67A C71A H71B 109.5
H71A C71A H71B 109.5
C67A C71A H71C 109.5
H71A C71A H71C 109.5
H71B C71A H71C 109.5
C69A C72A H72A 109.5
C69A C72A H72B 109.5
H72A C72A H72B 109.5
C69A C72A H72C 109.5
H72A C72A H72C 109.5
H72B C72A H72C 109.5
C50B C49B C54B 117.2(11)
C51B C50B C49B 119.5(11)
C51B C50B C55B 117.5(11)
C49B C50B C55B 122.9(11)
C52B C51B C50B 121.2(12)
C52B C51B H51B 119.4
C50B C51B H51B 119.4
C51B C52B C53B 119.8(12)
C51B C52B H52B 120.1
C53B C52B H52B 120.1
C52B C53B C54B 118.7(12)
C52B C53B H53B 120.6
C54B C53B H53B 120.6
C49B C54B C53B 119.3(13)
C49B C54B C64B 122.2(11)
C53B C54B C64B 116.5(11)
C56B C55B C60B 119.6(9)
C56B C55B C50B 120.2(10)
C60B C55B C50B 120.1(10)
C57B C56B C55B 119.5(10)
C57B C56B C61B 120.7(11)
C55B C56B C61B 119.7(11)
C56B C57B C58B 122.2(10)
C56B C57B H57B 118.9
C58B C57B H57B 118.9
C57B C58B C59B 118.2(10)
C57B C58B C62B 120.9(11)
C59B C58B C62B 120.9(12)
C60B C59B C58B 121.6(10)
C60B C59B H59B 119.2
C58B C59B H59B 119.2
C59B C60B C55B 118.9(9)
C59B C60B C63B 119.9(11)
C55B C60B C63B 121.1(11)
C56B C61B H61D 109.5
C56B C61B H61E 109.5
H61D C61B H61E 109.5
C56B C61B H61F 109.5
H61D C61B H61F 109.5
H61E C61B H61F 109.5
C58B C62B H62D 109.5
C58B C62B H62E 109.5
H62D C62B H62E 109.5
C58B C62B H62F 109.5
H62D C62B H62F 109.5
H62E C62B H62F 109.5
C60B C63B H63D 109.5
C60B C63B H63E 109.5
H63D C63B H63E 109.5
C60B C63B H63F 109.5
H63D C63B H63F 109.5
H63E C63B H63F 109.5
C69B C64B C65B 118.5(10)
C69B C64B C54B 122.0(11)
C65B C64B C54B 119.1(11)
C66B C65B C64B 118.5(10)
C66B C65B C70B 121.4(11)
C64B C65B C70B 120.1(11)
C65B C66B C67B 122.6(10)
C65B C66B H66B 118.7
C67B C66B H66B 118.7
C66B C67B C68B 117.9(10)
C66B C67B C71B 120.7(12)
C68B C67B C71B 120.8(13)
C69B C68B C67B 121.4(11)
C69B C68B H68B 119.3
C67B C68B H68B 119.3
C68B C69B C64B 119.9(10)
C68B C69B C72B 117.9(12)
C64B C69B C72B 119.1(14)
C65B C70B H70D 109.5
C65B C70B H70E 109.5
H70D C70B H70E 109.5
C65B C70B H70F 109.5
H70D C70B H70F 109.5
H70E C70B H70F 109.5
C67B C71B H71D 109.5
C67B C71B H71E 109.5
H71D C71B H71E 109.5
C67B C71B H71F 109.5
H71D C71B H71F 109.5
H71E C71B H71F 109.5
C69B C72B H72D 109.5
C69B C72B H72E 109.5
H72D C72B H72E 109.5
C69B C72B H72F 109.5
H72D C72B H72F 109.5
H72E C72B H72F 109.5
C78 C73 C74 119.5(5)
C78 C73 Sn4B 109.1(4)
C74 C73 Sn4B 131.0(4)
C78 C73 Sn4 120.8(4)
C74 C73 Sn4 119.5(4)
C73 C74 C75 119.5(5)
C73 C74 C79 123.5(4)
C75 C74 C79 117.0(5)
C76 C75 C74 120.2(6)
C76 C75 H75 119.9
C74 C75 H75 119.9
C77 C76 C75 120.1(5)
C77 C76 H76 119.9
C75 C76 H76 119.9
C76 C77 C78 120.5(5)
C76 C77 H77 119.8
C78 C77 H77 119.8
C73 C78 C77 120.1(5)
C73 C78 C88 123.4(4)
C77 C78 C88 116.5(5)
C80 C79 C84 118.5(5)
C80 C79 C74 121.2(5)
C84 C79 C74 120.2(5)
C81 C80 C79 119.8(5)
C81 C80 C85 120.0(5)
C79 C80 C85 120.2(5)
C82 C81 C80 122.5(5)
C82 C81 H81 118.8
C80 C81 H81 118.8
C81 C82 C83 117.4(6)
C81 C82 C86 121.7(6)
C83 C82 C86 120.9(6)
C82 C83 C84 121.8(6)
C82 C83 H83 119.1
C84 C83 H83 119.1
C83 C84 C79 120.0(5)
C83 C84 C87 119.9(5)
C79 C84 C87 120.1(5)
C80 C85 H85A 109.5
C80 C85 H85B 109.5
H85A C85 H85B 109.5
C80 C85 H85C 109.5
H85A C85 H85C 109.5
H85B C85 H85C 109.5
C82 C86 H86A 109.5
C82 C86 H86B 109.5
H86A C86 H86B 109.5
C82 C86 H86C 109.5
H86A C86 H86C 109.5
H86B C86 H86C 109.5
C84 C87 H87A 109.5
C84 C87 H87B 109.5
H87A C87 H87B 109.5
C84 C87 H87C 109.5
H87A C87 H87C 109.5
H87B C87 H87C 109.5
C93 C88 C89 118.3(5)
C93 C88 C78 121.0(5)
C89 C88 C78 120.6(5)
C90 C89 C88 119.1(5)
C90 C89 C94 120.9(5)
C88 C89 C94 120.0(5)
C91 C90 C89 122.7(6)
C91 C90 H90 118.7
C89 C90 H90 118.7
C90 C91 C92 117.8(6)
C90 C91 C95 120.8(7)
C92 C91 C95 121.4(7)
C91 C92 C93 121.8(6)
C91 C92 H92 119.1
C93 C92 H92 119.1
C92 C93 C88 120.4(6)
C92 C93 C96 120.3(6)
C88 C93 C96 119.3(6)
C89 C94 H94A 109.5
C89 C94 H94B 109.5
H94A C94 H94B 109.5
C89 C94 H94C 109.5
H94A C94 H94C 109.5
H94B C94 H94C 109.5
C91 C95 H95A 109.5
C91 C95 H95B 109.5
H95A C95 H95B 109.5
C91 C95 H95C 109.5
H95A C95 H95C 109.5
H95B C95 H95C 109.5
C93 C96 H96A 109.5
C93 C96 H96B 109.5
H96A C96 H96B 109.5
C93 C96 H96C 109.5
H96A C96 H96C 109.5
H96B C96 H96C 109.5
O1 C97 C98 108.9(8)
O1 C97 H97A 109.9
C98 C97 H97A 109.9
O1 C97 H97B 109.9
C98 C97 H97B 109.9
H97A C97 H97B 108.3
O2 C98 C97 108.2(8)
O2 C98 H98A 110.1
C97 C98 H98A 110.1
O2 C98 H98B 110.1
C97 C98 H98B 110.1
H98A C98 H98B 108.4
O2 C99 C100 108.3(7)
O2 C99 H99A 110.0
C100 C99 H99A 110.0
O2 C99 H99B 110.0
C100 C99 H99B 110.0
H99A C99 H99B 108.4
O3 C100 C99 109.0(6)
O3 C100 H100 109.9
C99 C100 H100 109.9
O3 C100 H200 109.9
C99 C100 H200 109.9
H100 C100 H200 108.3
O3 C101 C102 108.3(7)
O3 C101 H10A 110.0
C102 C101 H10A 110.0
O3 C101 H10B 110.0
C102 C101 H10B 110.0
H10A C101 H10B 108.4
O4 C102 C101 107.7(8)
O4 C102 H10C 110.2
C101 C102 H10C 110.2
O4 C102 H10D 110.2
C101 C102 H10D 110.2
H10C C102 H10D 108.5
O4 C103 C104 106.9(7)
O4 C103 H103 110.3
C104 C103 H103 110.3
O4 C103 H203 110.3
C104 C103 H203 110.3
H103 C103 H203 108.6
O5 C104 C103 108.7(6)
O5 C104 H10E 109.9
C103 C104 H10E 109.9
O5 C104 H10F 109.9
C103 C104 H10F 109.9
H10E C104 H10F 108.3
O5 C105 C106 108.3(5)
O5 C105 H10G 110.0
C106 C105 H10G 110.0
O5 C105 H10H 110.0
C106 C105 H10H 110.0
H10G C105 H10H 108.4
O6 C106 C105 109.5(6)
O6 C106 H10I 109.8
C105 C106 H10I 109.8
O6 C106 H10J 109.8
C105 C106 H10J 109.8
H10I C106 H10J 108.2
O6 C107 C108 109.3(6)
O6 C107 H107 109.8
C108 C107 H107 109.8
O6 C107 H207 109.8
C108 C107 H207 109.8
H107 C107 H207 108.3
O1 C108 C107 107.2(6)
O1 C108 H10K 110.3
C107 C108 H10K 110.3
O1 C108 H10L 110.3
C107 C108 H10L 110.3
H10K C108 H10L 108.5
O7 C109 C110 107.5(6)
O7 C109 H109 110.2
C110 C109 H109 110.2
O7 C109 H209 110.2
C110 C109 H209 110.2
H109 C109 H209 108.5
C109 C110 C111 105.6(7)
C109 C110 H11C 110.6
C111 C110 H11C 110.6
C109 C110 H11D 110.6
C111 C110 H11D 110.6
H11C C110 H11D 108.7
C110 C111 C112 101.5(8)
C110 C111 H11E 111.5
C112 C111 H11E 111.5
C110 C111 H11F 111.5
C112 C111 H11F 111.5
H11E C111 H11F 109.3
O7 C112 C111 103.6(6)
O7 C112 H11G 111.0
C111 C112 H11G 111.0
O7 C112 H11H 111.0
C111 C112 H11H 111.0
H11G C112 H11H 109.0
O8 C113 C114 112.8(8)
O8 C113 H11I 109.0
C114 C113 H11I 109.0
O8 C113 H11J 109.0
C114 C113 H11J 109.0
H11I C113 H11J 107.8
O9 C114 C113 108.1(6)
O9 C114 H11K 110.1
C113 C114 H11K 110.1
O9 C114 H11L 110.1
C113 C114 H11L 110.1
H11K C114 H11L 108.4
O9 C115 C116 109.8(6)
O9 C115 H11M 109.7
C116 C115 H11M 109.7
O9 C115 H11N 109.7
C116 C115 H11N 109.7
H11M C115 H11N 108.2
O10 C116 C115 109.6(6)
O10 C116 H11O 109.7
C115 C116 H11O 109.7
O10 C116 H11P 109.7
C115 C116 H11P 109.7
H11O C116 H11P 108.2
O10 C117 C118 108.5(7)
O10 C117 H11Q 110.0
C118 C117 H11Q 110.0
O10 C117 H11R 110.0
C118 C117 H11R 110.0
H11Q C117 H11R 108.4
O11 C118 C117 108.6(7)
O11 C118 H11S 110.0
C117 C118 H11S 110.0
O11 C118 H11T 110.0
C117 C118 H11T 110.0
H11S C118 H11T 108.3
O11 C119 C120 113.4(10)
O11 C119 H11U 108.9
C120 C119 H11U 108.9
O11 C119 H11V 108.9
C120 C119 H11V 108.9
H11U C119 H11V 107.7
O12 C120 C119 110.0(9)
O12 C120 H12A 109.7
C119 C120 H12A 109.7
O12 C120 H12B 109.7
C119 C120 H12B 109.7
H12A C120 H12B 108.2
C222 C121 O12 122.8(18)
O12 C121 C122 106.9(11)
O12 C121 H12C 110.3
C122 C121 H12C 110.3
O12 C121 H12D 110.3
C122 C121 H12D 110.3
H12C C121 H12D 108.6
C222 C121 H12E 106.6
O12 C121 H12E 106.6
C222 C121 H12F 106.6
O12 C121 H12F 106.6
H12E C121 H12F 106.6
O13A C123 C124 102.4(9)
C124 C123 O13B 128.8(11)
O13A C123 H12G 111.3
C124 C123 H12G 111.3
O13A C123 H12H 111.3
C124 C123 H12H 111.3
H12G C123 H12H 109.2
O8 C124 C123 111.3(7)
O8 C124 H12I 109.4
C123 C124 H12I 109.4
O8 C124 H12J 109.4
C123 C124 H12J 109.4
H12I C124 H12J 108.0
C126 C125 C130 120.0
C126 C125 H125 120.0
C130 C125 H125 120.0
C127 C126 C125 120.0
C127 C126 H126 120.0
C125 C126 H126 120.0
C126 C127 C128 120.0
C126 C127 H127 120.0
C128 C127 H127 120.0
C127 C128 C129 120.0
C127 C128 H128 120.0
C129 C128 H128 120.0
C128 C129 C130 120.0
C128 C129 H129 120.0
C130 C129 H129 120.0
C129 C130 C125 120.0
C129 C130 H130 120.0
C125 C130 H130 120.0
C226 C225 C230 120.0
C226 C225 H225 120.0
C230 C225 H225 120.0
C225 C226 C227 120.0
C225 C226 H226 120.0
C227 C226 H226 120.0
C228 C227 C226 120.0
C228 C227 H227 120.0
C226 C227 H227 120.0
C229 C228 C227 120.0
C229 C228 H228 120.0
C227 C228 H228 120.0
C230 C229 C228 120.0
C230 C229 H229 120.0
C228 C229 H229 120.0
C229 C230 C225 120.0
C229 C230 H230 120.0
C225 C230 H230 120.0
C132 C131 C136 120.0
C132 C131 H131 120.0
C136 C131 H131 120.0
C133 C132 C131 120.0
C133 C132 H132 120.0
C131 C132 H132 120.0
C134 C133 C132 120.0
C134 C133 H133 120.0
C132 C133 H133 120.0
C133 C134 C135 120.0
C133 C134 H134 120.0
C135 C134 H134 120.0
C136 C135 C134 120.0
C136 C135 H135 120.0
C134 C135 H135 120.0
C135 C136 C131 120.0
C135 C136 H136 120.0
C131 C136 H136 120.0
C138 C137 C142 120.0
C138 C137 H137 120.0
C142 C137 H137 120.0
C139 C138 C137 120.0
C139 C138 H138 120.0
C137 C138 H138 120.0
C138 C139 C140 120.0
C138 C139 H139 120.0
C140 C139 H139 120.0
C141 C140 C139 120.0
C141 C140 H140 120.0
C139 C140 H140 120.0
C142 C141 C140 120.0
C142 C141 H141 120.0
C140 C141 H141 120.0
C141 C142 C137 120.0
C141 C142 H142 120.0
C137 C142 H142 120.0
C238 C237 C242 120.0
C238 C237 H237 120.0
C242 C237 H237 120.0
C239 C238 C237 120.0
C239 C238 H238 120.0
C237 C238 H238 120.0
C238 C239 C240 120.0
C238 C239 H239 120.0
C240 C239 H239 120.0
C239 C240 C241 120.0
C239 C240 H240 120.0
C241 C240 H240 120.0
C242 C241 C240 120.0
C242 C241 H241 120.0
C240 C241 H241 120.0
C241 C242 C237 120.0
C241 C242 H242 120.0
C237 C242 H242 120.0

loop_
_geom_bond_atom_site_label_1
_geom_bond_atom_site_label_2
_geom_bond_distance
Sn1 C1A 2.251(18)
Sn1 P1 2.6382(12)
Sn1 Sn2 2.9382(7)
Sn2 C25A 2.216(8)
Sn2 P4 2.6154(14)
Sn2 P2 2.6200(12)
Sn3 C49A 2.248(10)
Sn3 P1 2.6622(11)
Sn3 Sn4 2.9229(6)
Sn4 C73 2.215(5)
Sn4 P3 2.5972(13)
Sn4 P5 2.6417(13)
P1 P5 2.2528(16)
P1 P2 2.2561(15)
P2 P3 2.1896(17)
P3 P4 2.285(2)
P4 P5 2.1991(17)
Sn1B Sn2B 2.368(10)
Sn1B P1B 2.446(6)
Sn1B C1B 2.60(2)
Sn2B C25B 2.28(3)
Sn2B P5B 2.585(14)
Sn2B P3B 2.908(16)
Sn3B P1B 2.370(5)
Sn3B Sn4B 2.453(7)
Sn4B C73 2.215(7)
Sn4B P2B 2.552(13)
Sn4B P4B 2.668(14)
P1B P2B 2.285(8)
P1B P5B 2.328(8)
P2B P3B 2.201(9)
P3B P4B 2.297(9)
P4B P5B 2.204(9)
Na1 O7 2.292(6)
Na1 O8 2.404(6)
Na1 O3 2.602(6)
Na1 O2 2.627(6)
Na1 O5 2.673(5)
Na1 O4 2.761(6)
Na1 O6 2.773(5)
Na1 O1 2.894(6)
O1 C97 1.390(10)
O1 C108 1.413(9)
O2 C99 1.370(9)
O2 C98 1.445(11)
O3 C101 1.401(10)
O3 C100 1.433(11)
O4 C103 1.399(11)
O4 C102 1.432(9)
O5 C105 1.406(8)
O5 C104 1.418(9)
O6 C107 1.406(8)
O6 C106 1.410(8)
O7 C109 1.405(8)
O7 C112 1.412(10)
O8 C113 1.413(11)
O8 C124 1.431(11)
O9 C115 1.419(8)
O9 C114 1.432(9)
O10 C117 1.411(9)
O10 C116 1.421(9)
O11 C118 1.416(11)
O11 C119 1.449(12)
O12 C120 1.368(12)
O12 C121 1.409(13)
O13A C123 1.356(14)
O13A C122 1.44(2)
C122 C121 1.48(2)
C122 H722 0.9900
C122 H622 0.9900
O13B C222 1.42(4)
O13B C123 1.73(2)
C222 C121 1.26(3)
C222 H922 0.9900
C222 H822 0.9900
C1A C6A 1.405(10)
C1A C2A 1.414(10)
C2A C3A 1.401(10)
C2A C7A 1.497(10)
C3A C4A 1.373(15)
C3A H3A 0.9500
C4A C5A 1.360(12)
C4A H4A 0.9500
C5A C6A 1.417(9)
C5A H5A 0.9500
C6A C16A 1.484(9)
C7A C12A 1.414(8)
C7A C8A 1.418(9)
C8A C9A 1.387(10)
C8A C13A 1.514(11)
C9A C10A 1.383(11)
C9A H9A 0.9500
C10A C11A 1.378(14)
C10A C14A 1.537(13)
C11A C12A 1.383(13)
C11A H11A 0.9500
C12A C15A 1.513(11)
C13A H13A 0.9800
C13A H13B 0.9800
C13A H13C 0.9800
C14A H14A 0.9800
C14A H14B 0.9800
C14A H14C 0.9800
C15A H15A 0.9800
C15A H15B 0.9800
C15A H15C 0.9800
C16A C17A 1.402(9)
C16A C21A 1.405(9)
C17A C18A 1.390(10)
C17A C22A 1.505(9)
C18A C19A 1.396(10)
C18A H18A 0.9500
C19A C20A 1.390(11)
C19A C23A 1.515(11)
C20A C21A 1.389(10)
C20A H20A 0.9500
C21A C24A 1.495(10)
C22A H22A 0.9800
C22A H22B 0.9800
C22A H22C 0.9800
C23A H23A 0.9800
C23A H23B 0.9800
C23A H23C 0.9800
C24A H24A 0.9800
C24A H24B 0.9800
C24A H24C 0.9800
C1B C6B 1.406(10)
C1B C2B 1.413(10)
C2B C3B 1.400(10)
C2B C7B 1.498(10)
C3B C4B 1.375(16)
C3B H3B 0.9500
C4B C5B 1.361(12)
C4B H4B 0.9500
C5B C6B 1.417(10)
C5B H5B 0.9500
C6B C16B 1.484(9)
C7B C12B 1.412(9)
C7B C8B 1.417(10)
C8B C9B 1.385(11)
C8B C13B 1.514(11)
C9B C10B 1.381(12)
C9B H9B 0.9500
C10B C11B 1.383(14)
C10B C14B 1.540(13)
C11B C12B 1.385(13)
C11B H11B 0.9500
C12B C15B 1.512(12)
C13B H13D 0.9800
C13B H13E 0.9800
C13B H13F 0.9800
C14B H14D 0.9800
C14B H14E 0.9800
C14B H14F 0.9800
C15B H15D 0.9800
C15B H15E 0.9800
C15B H15F 0.9800
C16B C17B 1.402(9)
C16B C21B 1.404(9)
C17B C18B 1.391(10)
C17B C22B 1.505(10)
C18B C19B 1.399(10)
C18B H18B 0.9500
C19B C20B 1.387(11)
C19B C23B 1.517(12)
C20B C21B 1.388(10)
C20B H20B 0.9500
C21B C24B 1.494(10)
C22B H22D 0.9800
C22B H22E 0.9800
C22B H22F 0.9800
C23B H23D 0.9800
C23B H23E 0.9800
C23B H23F 0.9800
C24B H24D 0.9800
C24B H24E 0.9800
C24B H24F 0.9800
C25A C26A 1.400(8)
C25A C30A 1.422(9)
C26A C27A 1.391(8)
C26A C31A 1.511(8)
C27A C28A 1.370(10)
C27A H27A 0.9500
C28A C29A 1.383(10)
C28A H28A 0.9500
C29A C30A 1.410(9)
C29A H29A 0.9500
C30A C40A 1.477(10)
C31A C32A 1.389(8)
C31A C36A 1.407(9)
C32A C33A 1.402(10)
C32A C37A 1.506(10)
C33A C34A 1.380(12)
C33A H33A 0.9500
C34A C35A 1.381(10)
C34A C38A 1.501(10)
C35A C36A 1.406(10)
C35A H35A 0.9500
C36A C39A 1.495(9)
C37A H37A 0.9800
C37A H37B 0.9800
C37A H37C 0.9800
C38A H38A 0.9800
C38A H38B 0.9800
C38A H38C 0.9800
C39A H39A 0.9800
C39A H39B 0.9800
C39A H39C 0.9800
C40A C41A 1.403(8)
C40A C45A 1.407(9)
C41A C42A 1.373(10)
C41A C46A 1.523(10)
C42A C43A 1.400(12)
C42A H42A 0.9500
C43A C44A 1.379(10)
C43A C47A 1.508(10)
C44A C45A 1.390(9)
C44A H44A 0.9500
C45A C48A 1.523(9)
C46A H46A 0.9800
C46A H46B 0.9800
C46A H46C 0.9800
C47A H47A 0.9800
C47A H47B 0.9800
C47A H47C 0.9800
C48A H48A 0.9800
C48A H48B 0.9800
C48A H48C 0.9800
C25B C26B 1.402(11)
C25B C30B 1.425(11)
C26B C27B 1.393(11)
C26B C31B 1.512(11)
C27B C28B 1.371(13)
C27B H27B 0.9500
C28B C29B 1.382(13)
C28B H28B 0.9500
C29B C30B 1.412(11)
C29B H29B 0.9500
C30B C40B 1.481(12)
C31B C32B 1.394(11)
C31B C36B 1.412(13)
C32B C33B 1.404(13)
C32B C37B 1.509(13)
C33B C34B 1.380(14)
C33B H33B 0.9500
C34B C35B 1.381(13)
C34B C38B 1.501(13)
C35B C36B 1.409(13)
C35B H35B 0.9500
C36B C39B 1.498(11)
C37B H37D 0.9800
C37B H37E 0.9800
C37B H37F 0.9800
C38B H38D 0.9800
C38B H38E 0.9800
C38B H38F 0.9800
C39B H39D 0.9800
C39B H39E 0.9800
C39B H39F 0.9800
C40B C41B 1.402(11)
C40B C45B 1.409(12)
C41B C42B 1.375(12)
C41B C46B 1.525(13)
C42B C43B 1.401(14)
C42B H42B 0.9500
C43B C44B 1.381(13)
C43B C47B 1.507(13)
C44B C45B 1.390(12)
C44B H44B 0.9500
C45B C48B 1.524(12)
C46B H46D 0.9800
C46B H46E 0.9800
C46B H46F 0.9800
C47B H47D 0.9800
C47B H47E 0.9800
C47B H47F 0.9800
C48B H48D 0.9800
C48B H48E 0.9800
C48B H48F 0.9800
C49A C50A 1.400(9)
C49A C54A 1.402(9)
C50A C51A 1.393(10)
C50A C55A 1.482(9)
C51A C52A 1.369(14)
C51A H51A 0.9500
C52A C53A 1.391(14)
C52A H52A 0.9500
C53A C54A 1.406(11)
C53A H53A 0.9500
C54A C64A 1.499(10)
C55A C56A 1.401(8)
C55A C60A 1.419(9)
C56A C57A 1.376(9)
C56A C61A 1.508(10)
C57A C58A 1.380(10)
C57A H57A 0.9500
C58A C59A 1.393(9)
C58A C62A 1.505(10)
C59A C60A 1.387(9)
C59A H59A 0.9500
C60A C63A 1.504(9)
C61A H61A 0.9800
C61A H61B 0.9800
C61A H61C 0.9800
C62A H62A 0.9800
C62A H62B 0.9800
C62A H62C 0.9800
C63A H63A 0.9800
C63A H63B 0.9800
C63A H63C 0.9800
C64A C69A 1.392(11)
C64A C65A 1.423(9)
C65A C66A 1.377(11)
C65A C70A 1.491(11)
C66A C67A 1.376(11)
C66A H66A 0.9500
C67A C68A 1.389(10)
C67A C71A 1.526(12)
C68A C69A 1.383(11)
C68A H68A 0.9500
C69A C72A 1.547(10)
C70A H70A 0.9800
C70A H70B 0.9800
C70A H70C 0.9800
C71A H71A 0.9800
C71A H71B 0.9800
C71A H71C 0.9800
C72A H72A 0.9800
C72A H72B 0.9800
C72A H72C 0.9800
C49B C50B 1.400(11)
C49B C54B 1.404(11)
C50B C51B 1.391(11)
C50B C55B 1.479(11)
C51B C52B 1.370(15)
C51B H51B 0.9500
C52B C53B 1.393(16)
C52B H52B 0.9500
C53B C54B 1.406(13)
C53B H53B 0.9500
C54B C64B 1.495(12)
C55B C56B 1.403(10)
C55B C60B 1.413(11)
C56B C57B 1.374(11)
C56B C61B 1.510(12)
C57B C58B 1.384(12)
C57B H57B 0.9500
C58B C59B 1.397(11)
C58B C62B 1.504(12)
C59B C60B 1.389(12)
C59B H59B 0.9500
C60B C63B 1.505(11)
C61B H61D 0.9800
C61B H61E 0.9800
C61B H61F 0.9800
C62B H62D 0.9800
C62B H62E 0.9800
C62B H62F 0.9800
C63B H63D 0.9800
C63B H63E 0.9800
C63B H63F 0.9800
C64B C69B 1.396(13)
C64B C65B 1.423(11)
C65B C66B 1.378(12)
C65B C70B 1.492(13)
C66B C67B 1.378(13)
C66B H66B 0.9500
C67B C68B 1.388(11)
C67B C71B 1.527(13)
C68B C69B 1.383(12)
C68B H68B 0.9500
C69B C72B 1.549(12)
C70B H70D 0.9800
C70B H70E 0.9800
C70B H70F 0.9800
C71B H71D 0.9800
C71B H71E 0.9800
C71B H71F 0.9800
C72B H72D 0.9800
C72B H72E 0.9800
C72B H72F 0.9800
C73 C78 1.392(7)
C73 C74 1.403(8)
C74 C75 1.411(7)
C74 C79 1.488(7)
C75 C76 1.383(9)
C75 H75 0.9500
C76 C77 1.379(9)
C76 H76 0.9500
C77 C78 1.401(7)
C77 H77 0.9500
C78 C88 1.496(8)
C79 C80 1.397(7)
C79 C84 1.399(8)
C80 C81 1.397(8)
C80 C85 1.503(8)
C81 C82 1.375(9)
C81 H81 0.9500
C82 C83 1.390(9)
C82 C86 1.519(9)
C83 C84 1.397(8)
C83 H83 0.9500
C84 C87 1.510(8)
C85 H85A 0.9800
C85 H85B 0.9800
C85 H85C 0.9800
C86 H86A 0.9800
C86 H86B 0.9800
C86 H86C 0.9800
C87 H87A 0.9800
C87 H87B 0.9800
C87 H87C 0.9800
C88 C93 1.400(8)
C88 C89 1.417(8)
C89 C90 1.386(8)
C89 C94 1.500(8)
C90 C91 1.380(10)
C90 H90 0.9500
C91 C92 1.382(11)
C91 C95 1.516(10)
C92 C93 1.385(10)
C92 H92 0.9500
C93 C96 1.517(9)
C94 H94A 0.9800
C94 H94B 0.9800
C94 H94C 0.9800
C95 H95A 0.9800
C95 H95B 0.9800
C95 H95C 0.9800
C96 H96A 0.9800
C96 H96B 0.9800
C96 H96C 0.9800
C97 C98 1.467(12)
C97 H97A 0.9900
C97 H97B 0.9900
C98 H98A 0.9900
C98 H98B 0.9900
C99 C100 1.479(12)
C99 H99A 0.9900
C99 H99B 0.9900
C100 H100 0.9900
C100 H200 0.9900
C101 C102 1.489(14)
C101 H10A 0.9900
C101 H10B 0.9900
C102 H10C 0.9900
C102 H10D 0.9900
C103 C104 1.483(12)
C103 H103 0.9900
C103 H203 0.9900
C104 H10E 0.9900
C104 H10F 0.9900
C105 C106 1.484(11)
C105 H10G 0.9900
C105 H10H 0.9900
C106 H10I 0.9900
C106 H10J 0.9900
C107 C108 1.471(10)
C107 H107 0.9900
C107 H207 0.9900
C108 H10K 0.9900
C108 H10L 0.9900
C109 C110 1.480(12)
C109 H109 0.9900
C109 H209 0.9900
C110 C111 1.530(13)
C110 H11C 0.9900
C110 H11D 0.9900
C111 C112 1.540(14)
C111 H11E 0.9900
C111 H11F 0.9900
C112 H11G 0.9900
C112 H11H 0.9900
C113 C114 1.503(11)
C113 H11I 0.9900
C113 H11J 0.9900
C114 H11K 0.9900
C114 H11L 0.9900
C115 C116 1.505(11)
C115 H11M 0.9900
C115 H11N 0.9900
C116 H11O 0.9900
C116 H11P 0.9900
C117 C118 1.513(14)
C117 H11Q 0.9900
C117 H11R 0.9900
C118 H11S 0.9900
C118 H11T 0.9900
C119 C120 1.458(15)
C119 H11U 0.9900
C119 H11V 0.9900
C120 H12A 0.9900
C120 H12B 0.9900
C121 H12C 0.9900
C121 H12D 0.9900
C121 H12E 0.9900
C121 H12F 0.9900
C123 C124 1.527(14)
C123 H12G 0.9900
C123 H12H 0.9900
C124 H12I 0.9900
C124 H12J 0.9900
C125 C126 1.3900
C125 C130 1.3900
C125 H125 0.9500
C126 C127 1.3900
C126 H126 0.9500
C127 C128 1.3900
C127 H127 0.9500
C128 C129 1.3900
C128 H128 0.9500
C129 C130 1.3900
C129 H129 0.9500
C130 H130 0.9500
C225 C226 1.3900
C225 C230 1.3900
C225 H225 0.9500
C226 C227 1.3900
C226 H226 0.9500
C227 C228 1.3900
C227 H227 0.9500
C228 C229 1.3900
C228 H228 0.9500
C229 C230 1.3900
C229 H229 0.9500
C230 H230 0.9500
C131 C132 1.3900
C131 C136 1.3900
C131 H131 0.9500
C132 C133 1.3900
C132 H132 0.9500
C133 C134 1.3900
C133 H133 0.9500
C134 C135 1.3900
C134 H134 0.9500
C135 C136 1.3900
C135 H135 0.9500
C136 H136 0.9500
C137 C138 1.3900
C137 C142 1.3900
C137 H137 0.9500
C138 C139 1.3900
C138 H138 0.9500
C139 C140 1.3900
C139 H139 0.9500
C140 C141 1.3900
C140 H140 0.9500
C141 C142 1.3900
C141 H141 0.9500
C142 H142 0.9500
C237 C238 1.3900
C237 C242 1.3900
C237 H237 0.9500
C238 C239 1.3900
C238 H238 0.9500
C239 C240 1.3900
C239 H239 0.9500
C240 C241 1.3900
C240 H240 0.9500
C241 C242 1.3900
C241 H241 0.9500
C242 H242 0.9500

loop_
_geom_torsion_atom_site_label_1
_geom_torsion_atom_site_label_2
_geom_torsion_atom_site_label_3
_geom_torsion_atom_site_label_4
_geom_torsion
C123 O13A C122 C121 -119.5(15)
C123 O13B C222 C121 98(3)
C6A C1A C2A C3A -4(6)
Sn1 C1A C2A C3A -172.1(19)
C6A C1A C2A C7A 171(3)
Sn1 C1A C2A C7A 3(4)
C1A C2A C3A C4A -6(7)
C7A C2A C3A C4A 179(6)
C2A C3A C4A C5A 8(12)
C3A C4A C5A C6A -1(14)
C2A C1A C6A C5A 10(7)
Sn1 C1A C6A C5A 177(4)
C2A C1A C6A C16A -177(3)
Sn1 C1A C6A C16A -10(6)
C4A C5A C6A C1A -8(10)
C4A C5A C6A C16A 179(7)
C3A C2A C7A C12A 71(2)
C1A C2A C7A C12A -104(4)
C3A C2A C7A C8A -105(2)
C1A C2A C7A C8A 80(4)
C12A C7A C8A C9A -4(3)
C2A C7A C8A C9A 172.5(17)
C12A C7A C8A C13A 175(5)
C2A C7A C8A C13A -9(5)
C7A C8A C9A C10A 3(3)
C13A C8A C9A C10A -176(5)
C8A C9A C10A C11A -2(2)
C8A C9A C10A C14A -177.9(18)
C9A C10A C11A C12A 2(2)
C14A C10A C11A C12A 177.7(17)
C10A C11A C12A C7A -3(3)
C10A C11A C12A C15A -179.3(17)
C8A C7A C12A C11A 4(3)
C2A C7A C12A C11A -172.7(15)
C8A C7A C12A C15A -180(2)
C2A C7A C12A C15A 4(3)
C1A C6A C16A C17A -97(4)
C5A C6A C16A C17A 76(4)
C1A C6A C16A C21A 88(4)
C5A C6A C16A C21A -99(4)
C21A C16A C17A C18A 0(4)
C6A C16A C17A C18A -174.4(19)
C21A C16A C17A C22A -180(3)
C6A C16A C17A C22A 6(4)
C16A C17A C18A C19A -2(4)
C22A C17A C18A C19A 177(3)
C17A C18A C19A C20A 2(3)
C17A C18A C19A C23A -178(2)
C18A C19A C20A C21A 0(3)
C23A C19A C20A C21A -179(2)
C19A C20A C21A C16A -2(3)
C19A C20A C21A C24A 179.6(18)
C17A C16A C21A C20A 2(3)
C6A C16A C21A C20A 176.7(15)
C17A C16A C21A C24A -180(2)
C6A C16A C21A C24A -5(3)
C6B C1B C2B C3B 2(7)
Sn1B C1B C2B C3B 172(2)
C6B C1B C2B C7B -176(3)
Sn1B C1B C2B C7B -6(5)
C1B C2B C3B C4B 7(8)
C7B C2B C3B C4B -175(6)
C2B C3B C4B C5B -8(13)
C3B C4B C5B C6B 1(16)
C2B C1B C6B C5B -9(8)
Sn1B C1B C6B C5B -179(5)
C2B C1B C6B C16B 180(3)
Sn1B C1B C6B C16B 10(6)
C4B C5B C6B C1B 8(11)
C4B C5B C6B C16B -180(8)
C3B C2B C7B C12B 83(3)
C1B C2B C7B C12B -99(4)
C3B C2B C7B C8B -93(3)
C1B C2B C7B C8B 85(4)
C12B C7B C8B C9B -1(4)
C2B C7B C8B C9B 175.9(19)
C12B C7B C8B C13B -179(6)
C2B C7B C8B C13B -3(6)
C7B C8B C9B C10B -2(3)
C13B C8B C9B C10B 176(5)
C8B C9B C10B C11B 6(3)
C8B C9B C10B C14B -177(2)
C9B C10B C11B C12B -7(3)
C14B C10B C11B C12B 176.0(19)
C10B C11B C12B C7B 4(3)
C10B C11B C12B C15B 177(2)
C8B C7B C12B C11B 0(4)
C2B C7B C12B C11B -176.7(17)
C8B C7B C12B C15B -174(2)
C2B C7B C12B C15B 10(3)
C1B C6B C16B C17B -106(4)
C5B C6B C16B C17B 83(5)
C1B C6B C16B C21B 73(4)
C5B C6B C16B C21B -98(5)
C21B C16B C17B C18B 2(4)
C6B C16B C17B C18B 180(2)
C21B C16B C17B C22B -172(4)
C6B C16B C17B C22B 6(5)
C16B C17B C18B C19B 1(4)
C22B C17B C18B C19B 175(3)
C17B C18B C19B C20B -2(4)
C17B C18B C19B C23B -177(3)
C18B C19B C20B C21B 1(3)
C23B C19B C20B C21B 176(2)
C19B C20B C21B C16B 1(3)
C19B C20B C21B C24B -178(2)
C17B C16B C21B C20B -3(4)
C6B C16B C21B C20B 179.0(17)
C17B C16B C21B C24B 177(3)
C6B C16B C21B C24B -2(3)
C30A C25A C26A C27A -4(3)
Sn2 C25A C26A C27A -177.2(15)
C30A C25A C26A C31A 175.2(14)
Sn2 C25A C26A C31A 2(2)
C25A C26A C27A C28A 4(3)
C31A C26A C27A C28A -175.7(13)
C26A C27A C28A C29A -1(2)
C27A C28A C29A C30A -0.8(17)
C28A C29A C30A C25A 0(2)
C28A C29A C30A C40A 176.7(9)
C26A C25A C30A C29A 2(3)
Sn2 C25A C30A C29A 175.4(12)
C26A C25A C30A C40A -174.0(15)
Sn2 C25A C30A C40A -1(3)
C27A C26A C31A C32A 84.0(16)
C25A C26A C31A C32A -95.3(18)
C27A C26A C31A C36A -95.0(15)
C25A C26A C31A C36A 85.8(18)
C36A C31A C32A C33A 3.9(19)
C26A C31A C32A C33A -175.1(10)
C36A C31A C32A C37A 178.9(11)
C26A C31A C32A C37A -0.1(17)
C31A C32A C33A C34A -3.2(19)
C37A C32A C33A C34A -178.2(11)
C32A C33A C34A C35A 1.6(16)
C32A C33A C34A C38A 179.5(11)
C33A C34A C35A C36A -0.8(19)
C38A C34A C35A C36A -178.7(11)
C34A C35A C36A C31A 2(2)
C34A C35A C36A C39A 177.2(15)
C32A C31A C36A C35A -3.1(17)
C26A C31A C36A C35A 175.9(10)
C32A C31A C36A C39A -178.7(14)
C26A C31A C36A C39A 0.2(15)
C29A C30A C40A C41A 80.6(13)
C25A C30A C40A C41A -103.2(18)
C29A C30A C40A C45A -94.6(11)
C25A C30A C40A C45A 81.6(18)
C45A C40A C41A C42A 0.2(14)
C30A C40A C41A C42A -175.1(7)
C45A C40A C41A C46A -178.8(9)
C30A C40A C41A C46A 5.9(13)
C40A C41A C42A C43A -0.2(13)
C46A C41A C42A C43A 178.8(8)
C41A C42A C43A C44A -1.1(11)
C41A C42A C43A C47A 178.9(8)
C42A C43A C44A C45A 2.4(11)
C47A C43A C44A C45A -177.6(7)
C43A C44A C45A C40A -2.4(12)
C43A C44A C45A C48A 173.4(13)
C41A C40A C45A C44A 1.1(13)
C30A C40A C45A C44A 176.4(7)
C41A C40A C45A C48A -174.7(14)
C30A C40A C45A C48A 0.6(16)
C30B C25B C26B C27B 6(11)
Sn2B C25B C26B C27B -170(7)
C30B C25B C26B C31B 177(5)
Sn2B C25B C26B C31B 1(11)
C25B C26B C27B C28B -16(11)
C31B C26B C27B C28B 173(5)
C26B C27B C28B C29B 15(10)
C27B C28B C29B C30B -4(7)
C28B C29B C30B C25B -6(7)
C28B C29B C30B C40B -174(3)
C26B C25B C30B C29B 4(10)
Sn2B C25B C30B C29B -179(3)
C26B C25B C30B C40B 172(5)
Sn2B C25B C30B C40B -11(8)
C27B C26B C31B C32B 79(6)
C25B C26B C31B C32B -92(7)
C27B C26B C31B C36B -85(6)
C25B C26B C31B C36B 104(7)
C36B C31B C32B C33B -20(7)
C26B C31B C32B C33B 176(4)
C36B C31B C32B C37B 179(5)
C26B C31B C32B C37B 15(6)
C31B C32B C33B C34B 8(8)
C37B C32B C33B C34B 169(5)
C32B C33B C34B C35B 0(8)
C32B C33B C34B C38B 176(5)
C33B C34B C35B C36B 4(9)
C38B C34B C35B C36B -172(5)
C34B C35B C36B C31B -15(8)
C34B C35B C36B C39B -173(7)
C32B C31B C36B C35B 23(7)
C26B C31B C36B C35B -173(4)
C32B C31B C36B C39B -179(6)
C26B C31B C36B C39B -16(6)
C29B C30B C40B C41B 71(4)
C25B C30B C40B C41B -97(6)
C29B C30B C40B C45B -102(3)
C25B C30B C40B C45B 90(6)
C45B C40B C41B C42B 1(5)
C30B C40B C41B C42B -172(3)
C45B C40B C41B C46B 177(4)
C30B C40B C41B C46B 4(5)
C40B C41B C42B C43B -4(5)
C46B C41B C42B C43B -180(4)
C41B C42B C43B C44B 5(5)
C41B C42B C43B C47B -177(3)
C42B C43B C44B C45B -3(5)
C47B C43B C44B C45B 179(3)
C43B C44B C45B C40B 1(5)
C43B C44B C45B C48B -169(6)
C41B C40B C45B C44B 1(5)
C30B C40B C45B C44B 174(3)
C41B C40B C45B C48B 170(6)
C30B C40B C45B C48B -16(6)
C54A C49A C50A C51A -2(2)
Sn3 C49A C50A C51A -167.3(11)
C54A C49A C50A C55A -174.7(13)
Sn3 C49A C50A C55A 20.1(19)
C49A C50A C51A C52A 1(2)
C55A C50A C51A C52A 174.2(13)
C50A C51A C52A C53A -4(2)
C51A C52A C53A C54A 7(2)
C50A C49A C54A C53A 5(2)
Sn3 C49A C54A C53A 173.0(12)
C50A C49A C54A C64A 171.2(12)
Sn3 C49A C54A C64A -21.3(17)
C52A C53A C54A C49A -8(2)
C52A C53A C54A C64A -174.7(12)
C51A C50A C55A C56A 73.2(14)
C49A C50A C55A C56A -114.1(14)
C51A C50A C55A C60A -103.2(12)
C49A C50A C55A C60A 69.5(15)
C60A C55A C56A C57A -1.0(16)
C50A C55A C56A C57A -177.4(9)
C60A C55A C56A C61A -178.6(10)
C50A C55A C56A C61A 5.0(15)
C55A C56A C57A C58A -1.2(16)
C61A C56A C57A C58A 176.5(10)
C56A C57A C58A C59A 1.9(15)
C56A C57A C58A C62A -174.7(10)
C57A C58A C59A C60A -0.4(15)
C62A C58A C59A C60A 176.2(10)
C58A C59A C60A C55A -1.8(16)
C58A C59A C60A C63A 174.2(11)
C56A C55A C60A C59A 2.4(16)
C50A C55A C60A C59A 178.9(9)
C56A C55A C60A C63A -173.5(12)
C50A C55A C60A C63A 3.0(16)
C49A C54A C64A C69A 101.7(18)
C53A C54A C64A C69A -92.1(16)
C49A C54A C64A C65A -86.6(19)
C53A C54A C64A C65A 79.5(18)
C69A C64A C65A C66A -3(2)
C54A C64A C65A C66A -175.2(11)
C69A C64A C65A C70A 174.6(14)
C54A C64A C65A C70A 2(2)
C64A C65A C66A C67A 1(2)
C70A C65A C66A C67A -176.5(13)
C65A C66A C67A C68A 1.0(18)
C65A C66A C67A C71A -178.0(12)
C66A C67A C68A C69A -1.2(16)
C71A C67A C68A C69A 177.8(10)
C67A C68A C69A C64A -0.8(18)
C67A C68A C69A C72A -172.3(12)
C65A C64A C69A C68A 3(2)
C54A C64A C69A C68A 174.7(10)
C65A C64A C69A C72A 174.3(13)
C54A C64A C69A C72A -14(2)
C54B C49B C50B C51B 17(5)
C54B C49B C50B C55B -163(3)
C49B C50B C51B C52B -4(6)
C55B C50B C51B C52B 177(3)
C50B C51B C52B C53B -2(7)
C51B C52B C53B C54B -6(6)
C50B C49B C54B C53B -25(5)
C50B C49B C54B C64B 171(3)
C52B C53B C54B C49B 19(5)
C52B C53B C54B C64B -176(3)
C51B C50B C55B C56B 69(3)
C49B C50B C55B C56B -110(3)
C51B C50B C55B C60B -109(3)
C49B C50B C55B C60B 72(4)
C60B C55B C56B C57B 3(4)
C50B C55B C56B C57B -175(2)
C60B C55B C56B C61B -173(2)
C50B C55B C56B C61B 9(3)
C55B C56B C57B C58B -4(4)
C61B C56B C57B C58B 172(2)
C56B C57B C58B C59B 3(4)
C56B C57B C58B C62B -174(3)
C57B C58B C59B C60B -1(3)
C62B C58B C59B C60B 176(2)
C58B C59B C60B C55B 1(4)
C58B C59B C60B C63B -174(3)
C56B C55B C60B C59B -1(4)
C50B C55B C60B C59B 177(2)
C56B C55B C60B C63B 174(3)
C50B C55B C60B C63B -8(4)
C49B C54B C64B C69B 81(4)
C53B C54B C64B C69B -83(3)
C49B C54B C64B C65B -91(4)
C53B C54B C64B C65B 105(4)
C69B C64B C65B C66B 12(5)
C54B C64B C65B C66B -176(2)
C69B C64B C65B C70B -167(3)
C54B C64B C65B C70B 6(4)
C64B C65B C66B C67B -5(5)
C70B C65B C66B C67B 174(3)
C65B C66B C67B C68B -4(4)
C65B C66B C67B C71B -175(3)
C66B C67B C68B C69B 7(4)
C71B C67B C68B C69B 177(2)
C67B C68B C69B C64B 1(4)
C67B C68B C69B C72B 160(3)
C65B C64B C69B C68B -10(5)
C54B C64B C69B C68B 178(2)
C65B C64B C69B C72B -170(3)
C54B C64B C69B C72B 18(4)
C78 C73 C74 C75 0.7(7)
Sn4B C73 C74 C75 -171.0(4)
Sn4 C73 C74 C75 -173.9(4)
C78 C73 C74 C79 179.1(5)
Sn4B C73 C74 C79 7.3(8)
Sn4 C73 C74 C79 4.5(7)
C73 C74 C75 C76 0.3(9)
C79 C74 C75 C76 -178.2(6)
C74 C75 C76 C77 -0.5(10)
C75 C76 C77 C78 -0.4(10)
C74 C73 C78 C77 -1.6(7)
Sn4B C73 C78 C77 171.9(4)
Sn4 C73 C78 C77 172.9(4)
C74 C73 C78 C88 179.4(5)
Sn4B C73 C78 C88 -7.2(6)
Sn4 C73 C78 C88 -6.1(7)
C76 C77 C78 C73 1.4(9)
C76 C77 C78 C88 -179.5(6)
C73 C74 C79 C80 91.2(6)
C75 C74 C79 C80 -90.4(6)
C73 C74 C79 C84 -91.8(7)
C75 C74 C79 C84 86.7(6)
C84 C79 C80 C81 0.6(8)
C74 C79 C80 C81 177.7(5)
C84 C79 C80 C85 178.7(5)
C74 C79 C80 C85 -4.3(8)
C79 C80 C81 C82 -0.5(9)
C85 C80 C81 C82 -178.5(6)
C80 C81 C82 C83 0.0(9)
C80 C81 C82 C86 180.0(6)
C81 C82 C83 C84 0.5(10)
C86 C82 C83 C84 -179.6(6)
C82 C83 C84 C79 -0.3(10)
C82 C83 C84 C87 -179.6(6)
C80 C79 C84 C83 -0.2(8)
C74 C79 C84 C83 -177.3(5)
C80 C79 C84 C87 179.0(5)
C74 C79 C84 C87 1.9(8)
C73 C78 C88 C93 -93.3(6)
C77 C78 C88 C93 87.7(6)
C73 C78 C88 C89 88.7(6)
C77 C78 C88 C89 -90.3(6)
C93 C88 C89 C90 0.7(7)
C78 C88 C89 C90 178.8(5)
C93 C88 C89 C94 -176.9(5)
C78 C88 C89 C94 1.1(7)
C88 C89 C90 C91 -1.9(8)
C94 C89 C90 C91 175.7(5)
C89 C90 C91 C92 1.2(9)
C89 C90 C91 C95 -178.1(6)
C90 C91 C92 C93 0.6(9)
C95 C91 C92 C93 179.9(6)
C91 C92 C93 C88 -1.7(9)
C91 C92 C93 C96 178.9(6)
C89 C88 C93 C92 1.1(8)
C78 C88 C93 C92 -177.0(5)
C89 C88 C93 C96 -179.5(5)
C78 C88 C93 C96 2.4(8)
C108 O1 C97 C98 -167.8(8)
Na1 O1 C97 C98 -32.9(12)
C99 O2 C98 C97 159.0(8)
Na1 O2 C98 C97 -60.5(9)
O1 C97 C98 O2 58.8(12)
C98 O2 C99 C100 172.1(7)
Na1 O2 C99 C100 31.6(9)
C101 O3 C100 C99 -162.4(7)
Na1 O3 C100 C99 61.0(7)
O2 C99 C100 O3 -62.6(9)
C100 O3 C101 C102 -176.8(7)
Na1 O3 C101 C102 -45.2(9)
C103 O4 C102 C101 -176.9(7)
Na1 O4 C102 C101 -52.0(7)
O3 C101 C102 O4 64.6(9)
C102 O4 C103 C104 -177.8(6)
Na1 O4 C103 C104 57.7(7)
C105 O5 C104 C103 175.0(7)
Na1 O5 C104 C103 40.4(8)
O4 C103 C104 O5 -65.6(8)
C104 O5 C105 C106 167.4(6)
Na1 O5 C105 C106 -56.2(7)
C107 O6 C106 C105 177.6(5)
Na1 O6 C106 C105 -40.4(7)
O5 C105 C106 O6 64.7(8)
C106 O6 C107 C108 178.5(6)
Na1 O6 C107 C108 40.4(7)
C97 O1 C108 C107 -172.3(8)
Na1 O1 C108 C107 52.3(7)
O6 C107 C108 O1 -59.2(8)
C112 O7 C109 C110 -26.7(11)
Na1 O7 C109 C110 141.9(7)
O7 C109 C110 C111 3.9(11)
C109 C110 C111 C112 17.6(11)
C109 O7 C112 C111 37.8(10)
Na1 O7 C112 C111 -132.8(6)
C110 C111 C112 O7 -33.1(10)
C124 O8 C113 C114 62.4(9)
Na1 O8 C113 C114 -136.7(6)
C115 O9 C114 C113 -173.7(7)
O8 C113 C114 O9 57.4(10)
C114 O9 C115 C116 170.6(6)
C117 O10 C116 C115 -173.6(6)
O9 C115 C116 O10 -74.2(7)
C116 O10 C117 C118 171.6(6)
C119 O11 C118 C117 173.7(8)
O10 C117 C118 O11 73.3(9)
C118 O11 C119 C120 75.3(12)
C121 O12 C120 C119 -163.6(11)
O11 C119 C120 O12 62.3(15)
O13B C222 C121 O12 -65(3)
C120 O12 C121 C222 152(2)
C120 O12 C121 C122 115.3(13)
O13A C122 C121 O12 74.6(17)
C122 O13A C123 C124 -166.5(11)
C222 O13B C123 C124 87(3)
C113 O8 C124 C123 -107.0(9)
Na1 O8 C124 C123 91.0(8)
O13A C123 C124 O8 -155.3(8)
O13B C123 C124 O8 173.3(13)
C130 C125 C126 C127 0.0
C125 C126 C127 C128 0.0
C126 C127 C128 C129 0.0
C127 C128 C129 C130 0.0
C128 C129 C130 C125 0.0
C126 C125 C130 C129 0.0
C230 C225 C226 C227 0.0
C225 C226 C227 C228 0.0
C226 C227 C228 C229 0.0
C227 C228 C229 C230 0.0
C228 C229 C230 C225 0.0
C226 C225 C230 C229 0.0
C136 C131 C132 C133 0.0
C131 C132 C133 C134 0.0
C132 C133 C134 C135 0.0
C133 C134 C135 C136 0.0
C134 C135 C136 C131 0.0
C132 C131 C136 C135 0.0
C142 C137 C138 C139 0.0
C137 C138 C139 C140 0.0
C138 C139 C140 C141 0.0
C139 C140 C141 C142 0.0
C140 C141 C142 C137 0.0
C138 C137 C142 C141 0.0
C242 C237 C238 C239 0.0
C237 C238 C239 C240 0.0
C238 C239 C240 C241 0.0
C239 C240 C241 C242 0.0
C240 C241 C242 C237 0.0
C238 C237 C242 C241 0.0
